data_4126660
loop_
_publ_author_name
'Gao, Guangpeng'
'Liang, Ningning'
'Geng, Hua'
'Jiang, Wei'
'Fu, Huiting'
'Feng, Jiajing'
'Hou, Jianhui'
'Feng, Xinliang'
'Wang, Zhaohui'

_publ_section_title
;
 Spiro-Fused Perylene Diimide Arrays.
;
_journal_name_full 'Journal of the American Chemical Society'
_journal_paper_doi 10.1021/jacs.7b09140
_journal_year 2017
_chemical_formula_sum 'C94.5 H105.5 Cl4.5 N4 O8'
_chemical_formula_weight 1584.85
_chemical_name_systematic
; 
 ? 
;
_space_group_IT_number 15
_symmetry_cell_setting monoclinic
_symmetry_space_group_name_Hall '-C 2yc'
_symmetry_space_group_name_H-M 'C 1 2/c 1'
_atom_sites_solution_hydrogens geom
_atom_sites_solution_primary direct
_atom_sites_solution_secondary difmap
_audit_creation_method SHELXL-97
_cell_angle_alpha 90.00
_cell_angle_beta 95.90(4)
_cell_angle_gamma 90.00
_cell_formula_units_Z 16
_cell_length_a 32.766(7)
_cell_length_b 19.797(4)
_cell_length_c 55.404(11)
_cell_measurement_reflns_used 5734
_cell_measurement_temperature 293(2)
_cell_measurement_theta_max 18.048
_cell_measurement_theta_min 2.035
_cell_volume 35748(13)
_computing_cell_refinement 'Bruker FRAMBO'
_computing_data_collection 'Bruker FRAMBO'
_computing_data_reduction 'Bruker SAINT'
_computing_molecular_graphics 'Bruker SHELXTL'
_computing_publication_material 'Bruker SHELXTL'
_computing_structure_refinement 'SHELXL-97 (Sheldrick, 1997)'
_computing_structure_solution 'SHELXS-97 (Sheldrick, 1990)'
_diffrn_ambient_temperature 293(2)
_diffrn_measured_fraction_theta_full 0.941
_diffrn_measured_fraction_theta_max 0.941
_diffrn_measurement_device_type 'multiwire proportional'
_diffrn_measurement_method 'phi and omega scans'
_diffrn_radiation_monochromator graphite
_diffrn_radiation_source 'fine-focus sealed tube'
_diffrn_radiation_type MoK\a
_diffrn_radiation_wavelength 0.71073
_diffrn_reflns_av_R_equivalents 0.0000
_diffrn_reflns_av_sigmaI/netI 0.0201
_diffrn_reflns_limit_h_max 31
_diffrn_reflns_limit_h_min 0
_diffrn_reflns_limit_k_max 20
_diffrn_reflns_limit_k_min 0
_diffrn_reflns_limit_l_max 55
_diffrn_reflns_limit_l_min -55
_diffrn_reflns_number 18579
_diffrn_reflns_theta_full 21.20
_diffrn_reflns_theta_max 21.20
_diffrn_reflns_theta_min 1.24
_exptl_absorpt_coefficient_mu 0.203
_exptl_absorpt_correction_T_max 0.9879
_exptl_absorpt_correction_T_min 0.9780
_exptl_absorpt_correction_type multi-scan
_exptl_absorpt_process_details sadabs
_exptl_crystal_colour red
_exptl_crystal_density_diffrn 1.178
_exptl_crystal_density_method 'not measured'
_exptl_crystal_description block
_exptl_crystal_F_000 13456
_exptl_crystal_size_max 0.11
_exptl_crystal_size_mid 0.08
_exptl_crystal_size_min 0.06
_platon_squeeze_details
;
;
_refine_diff_density_max 0.960
_refine_diff_density_min -0.595
_refine_diff_density_rms 0.097
_refine_ls_extinction_coef 0.0015(3)
_refine_ls_extinction_expression Fc^*^=kFc[1+0.001xFc^2^\l^3^/sin(2\q)]^-1/4^
_refine_ls_extinction_method SHELXL
_refine_ls_goodness_of_fit_ref 2.314
_refine_ls_hydrogen_treatment mixed
_refine_ls_matrix_type full
_refine_ls_number_parameters 2016
_refine_ls_number_reflns 18579
_refine_ls_number_restraints 17
_refine_ls_restrained_S_all 2.313
_refine_ls_R_factor_all 0.1740
_refine_ls_R_factor_gt 0.1616
_refine_ls_shift/su_max 0.001
_refine_ls_shift/su_mean 0.000
_refine_ls_structure_factor_coef Fsqd
_refine_ls_weighting_details 'calc w=1/[\s^2^(Fo^2^)+(0.1980P)^2^+0.0000P] where P=(Fo^2^+2Fc^2^)/3'
_refine_ls_weighting_scheme calc
_refine_ls_wR_factor_gt 0.4565
_refine_ls_wR_factor_ref 0.4774
_reflns_number_gt 14705
_reflns_number_total 18579
_reflns_threshold_expression >2sigma(I)
_cod_data_source_file ja7b09140_si_002.cif
_cod_data_source_block output
_cod_depositor_comments
;
The following automatic conversions were performed:

'_symmetry_cell_setting' value 'Monoclinic' changed to 'monoclinic'
according to
/home/data/users/saulius/crontab/automatic-downloads/rss-feeds/ACS/lib/dictionaries/cif_core.dic
dictionary named 'cif_core.dic' version 2.4.2 from 2011-04-26.

Automatic conversion script
Id: cif_fix_values 4973 2017-02-22 13:04:09Z antanas 
;
_cod_original_cell_volume 35748(12)
_cod_original_sg_symbol_H-M C2/c
_cod_original_formula_sum 'C94.50 H105.50 Cl4.50 N4 O8'
_cod_database_code 4126660

loop_
_symmetry_equiv_pos_as_xyz
'x, y, z'
'-x, y, -z+1/2'
'x+1/2, y+1/2, z'
'-x+1/2, y+1/2, -z+1/2'
'-x, -y, -z'
'x, -y, z-1/2'
'-x+1/2, -y+1/2, -z'
'x+1/2, -y+1/2, z-1/2'

loop_
_atom_site_label
_atom_site_type_symbol
_atom_site_fract_x
_atom_site_fract_y
_atom_site_fract_z
_atom_site_U_iso_or_equiv
_atom_site_adp_type
_atom_site_occupancy
_atom_site_symmetry_multiplicity
_atom_site_calc_flag
_atom_site_refinement_flags
Cl1 Cl 0.12921(8) 0.77970(12) 0.56156(6) 0.1611(10) Uani 1 1 d .
Cl2 Cl 0.07512(8) 0.82383(13) 0.59512(5) 0.1542(10) Uani 1 1 d .
Cl3 Cl 0.16016(9) 0.86757(17) 0.60138(5) 0.1683(11) Uani 1 1 d .
Cl4 Cl 0.07366(17) 0.4711(3) 0.56269(12) 0.269(3) Uani 1 1 d .
Cl5 Cl 0.0899(3) 0.5272(5) 0.5166(2) 0.384(5) Uani 1 1 d .
Cl6 Cl 0.08854(16) 0.6138(2) 0.55141(15) 0.276(3) Uani 1 1 d .
Cl7 Cl 0.2733(2) 0.1466(3) 0.77652(14) 0.312(3) Uani 1 1 d .
Cl8 Cl 0.3433(3) 0.1535(5) 0.7506(2) 0.397(6) Uani 1 1 d .
Cl9 Cl 0.3565(4) 0.1260(8) 0.7980(3) 0.438(7) Uani 1 1 d .
N1 N 0.6353(2) 0.9647(3) 0.88281(12) 0.1098(17) Uani 1 1 d .
N2 N 0.7571(2) 0.4430(3) 0.92671(11) 0.1108(17) Uani 1 1 d .
N3 N 0.6325(3) 0.5677(5) 0.76811(15) 0.168(3) Uani 1 1 d .
N4 N 0.4675(2) 0.5489(4) 0.93499(13) 0.1209(19) Uani 1 1 d .
N5 N 0.4642(2) 0.2126(4) 0.37943(17) 0.143(2) Uani 1 1 d .
N6 N 0.2631(2) 0.6563(3) 0.32749(11) 0.123(2) Uani 1 1 d .
N7 N 0.1482(3) 0.2112(4) 0.34956(13) 0.167(3) Uani 1 1 d .
N8 N 0.3108(2) 0.5441(3) 0.49244(10) 0.1147(18) Uani 1 1 d .
O1 O 0.69197(17) 1.0168(2) 0.90321(9) 0.1182(15) Uani 1 1 d .
O2 O 0.5814(2) 0.9095(3) 0.86381(15) 0.147(2) Uani 1 1 d .
O3 O 0.8134(2) 0.4801(3) 0.95043(11) 0.1318(17) Uani 1 1 d .
O4 O 0.69811(17) 0.4077(2) 0.90420(9) 0.1179(15) Uani 1 1 d .
O5 O 0.6801(2) 0.6287(4) 0.79085(12) 0.162(2) Uani 1 1 d .
O6 O 0.5808(3) 0.5085(5) 0.74432(13) 0.193(3) Uani 1 1 d .
O7 O 0.41161(18) 0.4920(3) 0.91646(13) 0.148(2) Uani 1 1 d .
O8 O 0.52305(18) 0.6072(3) 0.95256(12) 0.1316(18) Uani 1 1 d .
O9 O 0.5106(2) 0.2369(4) 0.35447(14) 0.157(2) Uani 1 1 d .
O10 O 0.4155(2) 0.1862(3) 0.40618(15) 0.163(2) Uani 1 1 d .
O11 O 0.3034(2) 0.6924(3) 0.29881(10) 0.146(2) Uani 1 1 d .
O12 O 0.22428(18) 0.6188(3) 0.35655(9) 0.1235(16) Uani 1 1 d .
O13 O 0.2056(3) 0.2300(3) 0.32883(10) 0.172(3) Uani 1 1 d .
O14 O 0.0924(3) 0.1949(5) 0.36999(14) 0.217(4) Uani 1 1 d .
O15 O 0.35480(18) 0.5629(3) 0.46423(9) 0.1309(18) Uani 1 1 d .
O16 O 0.26299(17) 0.5296(3) 0.51916(9) 0.1272(17) Uani 1 1 d .
C1 C 0.1191(2) 0.8452(4) 0.58099(16) 0.122(2) Uani 1 1 d .
H1 H 0.1120 0.8849 0.5709 0.147 Uiso 1 1 calc R
C2 C 0.0982(5) 0.5292(7) 0.5477(4) 0.226(7) Uani 1 1 d .
H2 H 0.1277 0.5223 0.5520 0.271 Uiso 1 1 calc R
C3 C 0.3231(7) 0.1687(9) 0.7766(4) 0.248(8) Uani 1 1 d .
H3 H 0.3255 0.2172 0.7800 0.297 Uiso 1 1 calc R
C5 C 0.55685(19) 0.5811(3) 0.86908(11) 0.0877(16) Uani 1 1 d .
C6 C 0.57765(18) 0.6177(3) 0.88777(11) 0.0861(15) Uani 1 1 d .
C7 C 0.6650(2) 0.7200(3) 0.89789(10) 0.0833(16) Uani 1 1 d .
C8 C 0.68676(19) 0.7769(3) 0.90622(10) 0.0816(15) Uani 1 1 d .
C9 C 0.6695(2) 0.8383(3) 0.89857(12) 0.0930(18) Uani 1 1 d .
C10 C 0.26726(18) 0.4523(3) 0.46047(10) 0.0830(15) Uani 1 1 d .
C11 C 0.57795(19) 0.5817(3) 0.84828(11) 0.0899(16) Uani 1 1 d .
C12 C 0.65494(18) 0.6069(3) 0.89276(10) 0.0851(16) Uani 1 1 d .
C13 C 0.30441(19) 0.4810(3) 0.45335(10) 0.0864(15) Uani 1 1 d .
C14 C 0.32050(18) 0.4638(3) 0.43229(10) 0.0872(16) Uani 1 1 d .
H14 H 0.3449 0.4827 0.4283 0.105 Uiso 1 1 calc R
C15 C 0.71809(19) 0.6448(3) 0.91745(10) 0.0829(15) Uani 1 1 d .
C16 C 0.2987(2) 0.4162(3) 0.41669(10) 0.0895(16) Uani 1 1 d .
C17 C 0.24589(18) 0.4058(3) 0.44484(9) 0.0818(15) Uani 1 1 d .
C18 C 0.6805(2) 0.6544(3) 0.90322(10) 0.0842(16) Uani 1 1 d .
C19 C 0.2432(2) 0.3484(3) 0.40604(10) 0.0887(16) Uani 1 1 d .
C20 C 0.5234(2) 0.5851(3) 0.91124(12) 0.0933(17) Uani 1 1 d .
C21 C 0.55989(19) 0.6209(3) 0.90957(11) 0.0901(16) Uani 1 1 d .
H21 H 0.5719 0.6460 0.9226 0.108 Uiso 1 1 calc R
C22 C 0.6290(2) 0.7178(3) 0.88358(11) 0.0870(16) Uani 1 1 d .
C23 C 0.6324(2) 0.8392(3) 0.88391(12) 0.0959(18) Uani 1 1 d .
C24 C 0.6906(2) 0.8983(3) 0.90615(12) 0.0966(18) Uani 1 1 d .
C25 C 0.3005(2) 0.4498(3) 0.37246(10) 0.0913(17) Uani 1 1 d .
C26 C 0.20690(19) 0.3780(3) 0.44907(10) 0.0862(16) Uani 1 1 d .
C27 C 0.7909(2) 0.6175(4) 0.94434(12) 0.0996(18) Uani 1 1 d .
H27 H 0.8155 0.6089 0.9537 0.120 Uiso 1 1 calc R
C28 C 0.74118(19) 0.7009(3) 0.92667(10) 0.0850(16) Uani 1 1 d .
C29 C 0.6110(2) 0.7803(3) 0.87536(12) 0.0945(17) Uani 1 1 d .
H29 H 0.5868 0.7823 0.8650 0.113 Uiso 1 1 calc R
C30 C 0.2636(2) 0.3906(3) 0.42400(10) 0.0872(16) Uani 1 1 d .
C31 C 0.7305(2) 0.5776(3) 0.92061(10) 0.0853(16) Uani 1 1 d .
C32 C 0.3318(2) 0.4457(3) 0.35848(10) 0.0892(16) Uani 1 1 d .
C33 C 0.3440(2) 0.3557(3) 0.38467(11) 0.0962(18) Uani 1 1 d .
C34 C 0.6742(3) 0.9643(4) 0.89771(14) 0.110(2) Uani 1 1 d .
C35 C 0.2651(2) 0.3437(3) 0.38616(11) 0.0969(18) Uani 1 1 d .
C36 C 0.4009(2) 0.4170(4) 0.33372(11) 0.102(2) Uani 1 1 d .
C37 C 0.52219(19) 0.5439(3) 0.86998(12) 0.0916(16) Uani 1 1 d .
C38 C 0.7261(2) 0.7705(3) 0.92076(10) 0.0883(17) Uani 1 1 d .
C39 C 0.50344(19) 0.5475(3) 0.89110(13) 0.0963(17) Uani 1 1 d .
C40 C 0.3403(2) 0.4891(3) 0.34031(10) 0.0973(18) Uani 1 1 d .
C41 C 0.3036(2) 0.3905(3) 0.39098(11) 0.0971(18) Uani 1 1 d .
C42 C 0.3763(2) 0.4743(4) 0.32768(11) 0.104(2) Uani 1 1 d .
C43 C 0.3919(2) 0.3766(3) 0.35395(12) 0.1025(19) Uani 1 1 d .
C44 C 0.3253(2) 0.5316(4) 0.46996(12) 0.1031(19) Uani 1 1 d .
C45 C 0.61815(18) 0.6426(3) 0.87892(10) 0.0857(15) Uani 1 1 d .
C46 C 0.1856(2) 0.3323(3) 0.42988(11) 0.0930(17) Uani 1 1 d .
C47 C 0.1924(2) 0.3980(3) 0.47063(11) 0.0888(16) Uani 1 1 d .
H47 H 0.1674 0.3812 0.4745 0.107 Uiso 1 1 calc R
C48 C 0.5628(2) 0.5489(3) 0.82696(11) 0.0960(18) Uani 1 1 d .
C49 C 0.6136(2) 0.6192(3) 0.85190(11) 0.0914(17) Uani 1 1 d .
C50 C 0.3141(2) 0.5430(3) 0.33597(10) 0.0975(18) Uani 1 1 d .
C51 C 0.6675(2) 0.5386(3) 0.89602(11) 0.0889(16) Uani 1 1 d .
H51 H 0.6514 0.5037 0.8890 0.107 Uiso 1 1 calc R
C52 C 0.7042(2) 0.5248(3) 0.90994(11) 0.0886(16) Uani 1 1 d .
C53 C 0.6220(2) 0.5945(4) 0.81031(13) 0.111(2) Uani 1 1 d .
C54 C 0.3574(2) 0.3906(3) 0.36590(11) 0.0995(19) Uani 1 1 d .
C55 C 0.7677(2) 0.5636(3) 0.93423(11) 0.0957(18) Uani 1 1 d .
C56 C 0.2060(2) 0.3200(3) 0.40895(11) 0.0995(19) Uani 1 1 d .
C57 C 0.5053(2) 0.5047(3) 0.84896(12) 0.0992(18) Uani 1 1 d .
C58 C 0.25061(19) 0.4693(3) 0.48155(10) 0.0872(16) Uani 1 1 d .
C59 C 0.7276(2) 0.8924(4) 0.92030(12) 0.102(2) Uani 1 1 d .
H59 H 0.7413 0.9317 0.9255 0.122 Uiso 1 1 calc R
C60 C 0.2731(2) 0.5039(3) 0.36812(10) 0.0961(18) Uani 1 1 d .
H60 H 0.2506 0.5084 0.3769 0.115 Uiso 1 1 calc R
C61 C 0.2742(2) 0.5154(4) 0.49938(14) 0.110(2) Uani 1 1 d .
C62 C 0.7776(2) 0.6849(3) 0.94060(11) 0.0939(17) Uani 1 1 d .
H62 H 0.7938 0.7197 0.9477 0.113 Uiso 1 1 calc R
C63 C 0.5057(3) 0.5830(4) 0.93442(18) 0.113(2) Uani 1 1 d .
C64 C 0.2469(3) 0.3051(3) 0.36618(12) 0.113(2) Uani 1 1 d .
H64 H 0.2599 0.3000 0.3521 0.136 Uiso 1 1 calc R
C65 C 0.2138(2) 0.4422(3) 0.48660(11) 0.0962(18) Uani 1 1 d .
H65 H 0.2031 0.4538 0.5010 0.115 Uiso 1 1 calc R
C66 C 0.1870(3) 0.2827(4) 0.38912(12) 0.114(2) Uani 1 1 d .
C67 C 0.3665(3) 0.3004(4) 0.39298(13) 0.114(2) Uani 1 1 d .
H67 H 0.3579 0.2746 0.4055 0.136 Uiso 1 1 calc R
C68 C 0.5267(2) 0.5087(3) 0.82672(12) 0.0997(18) Uani 1 1 d .
C69 C 0.4717(2) 0.4668(4) 0.85201(15) 0.118(2) Uani 1 1 d .
H69 H 0.4615 0.4371 0.8398 0.141 Uiso 1 1 calc R
C70 C 0.2097(3) 0.2759(4) 0.36831(12) 0.119(2) Uani 1 1 d .
C71 C 0.7186(2) 0.4556(4) 0.91319(13) 0.1022(18) Uani 1 1 d .
C72 C 0.6138(3) 0.9053(4) 0.87594(16) 0.114(2) Uani 1 1 d .
C73 C 0.7812(3) 0.4944(4) 0.93783(15) 0.107(2) Uani 1 1 d .
C74 C 0.2805(2) 0.5516(3) 0.35004(10) 0.0980(18) Uani 1 1 d .
C75 C 0.7455(2) 0.8301(3) 0.92722(10) 0.0917(16) Uani 1 1 d .
H75 H 0.7710 0.8292 0.9363 0.110 Uiso 1 1 calc R
C76 C 0.3228(3) 0.5910(4) 0.31817(11) 0.111(2) Uani 1 1 d .
C77 C 0.4155(2) 0.3214(4) 0.36284(13) 0.109(2) Uani 1 1 d .
C78 C 0.4521(2) 0.4719(4) 0.87320(17) 0.119(2) Uani 1 1 d .
H78 H 0.4282 0.4472 0.8741 0.143 Uiso 1 1 calc R
C79 C 0.4369(3) 0.3954(4) 0.32331(14) 0.117(2) Uani 1 1 d .
H79 H 0.4447 0.4187 0.3099 0.141 Uiso 1 1 calc R
C80 C 0.3820(3) 0.5234(4) 0.30953(13) 0.121(2) Uani 1 1 d .
H80 H 0.4032 0.5176 0.2998 0.146 Uiso 1 1 calc R
C81 C 0.4023(2) 0.2823(4) 0.38268(14) 0.112(2) Uani 1 1 d .
C82 C 0.1891(4) 0.2388(5) 0.34647(18) 0.155(4) Uani 1 1 d .
C83 C 0.6365(2) 0.6248(3) 0.83224(12) 0.0978(18) Uani 1 1 d .
H83 H 0.6612 0.6483 0.8337 0.117 Uiso 1 1 calc R
C84 C 0.4602(3) 0.3423(5) 0.33214(16) 0.125(3) Uani 1 1 d .
H84 H 0.4833 0.3307 0.3246 0.150 Uiso 1 1 calc R
C85 C 0.4509(3) 0.3045(4) 0.35213(15) 0.118(2) Uani 1 1 d .
C86 C 0.4458(3) 0.5169(5) 0.9150(2) 0.129(3) Uani 1 1 d .
C87 C 0.5851(2) 0.5559(3) 0.80737(11) 0.0988(18) Uani 1 1 d .
C88 C 0.4664(2) 0.5118(4) 0.89295(15) 0.110(2) Uani 1 1 d .
C89 C 0.1287(3) 0.2656(5) 0.41187(14) 0.138(3) Uani 1 1 d .
H89 H 0.1026 0.2482 0.4130 0.166 Uiso 1 1 calc R
C90 C 0.3571(3) 0.5791(5) 0.30593(12) 0.120(2) Uani 1 1 d .
H90 H 0.3637 0.6108 0.2946 0.144 Uiso 1 1 calc R
C91 C 0.5152(2) 0.4767(4) 0.80450(15) 0.117(2) Uani 1 1 d .
H91 H 0.4920 0.4493 0.8032 0.140 Uiso 1 1 calc R
C92 C 0.6464(4) 0.5987(6) 0.78893(16) 0.146(3) Uani 1 1 d .
C93 C 0.1478(3) 0.3036(4) 0.43082(13) 0.122(2) Uani 1 1 d .
H93 H 0.1345 0.3098 0.4447 0.146 Uiso 1 1 calc R
C94 C 0.2542(3) 0.6088(4) 0.34559(12) 0.110(2) Uani 1 1 d .
C95 C 0.2967(3) 0.6498(4) 0.31357(13) 0.122(2) Uani 1 1 d .
C96 C 0.1491(3) 0.2531(4) 0.39047(14) 0.131(3) Uani 1 1 d .
C97 C 0.5363(3) 0.4837(5) 0.78496(15) 0.129(3) Uani 1 1 d .
H97 H 0.5269 0.4613 0.7707 0.155 Uiso 1 1 calc R
C98 C 0.5726(3) 0.5244(4) 0.78541(13) 0.121(2) Uani 1 1 d .
C99 C 0.1284(5) 0.2172(6) 0.37020(18) 0.169(4) Uani 1 1 d .
C100 C 0.4272(3) 0.2247(5) 0.3910(2) 0.143(3) Uani 1 1 d .
C101 C 0.4779(3) 0.2486(5) 0.36229(18) 0.131(3) Uani 1 1 d .
C102 C 0.5936(4) 0.5313(6) 0.76440(19) 0.160(4) Uani 1 1 d .
C1A C 0.6187(3) 1.0289(4) 0.8770(2) 0.134(3) Uani 1 1 d .
H1A H 0.5944 1.0138 0.8666 0.160 Uiso 1 1 calc R
C2A C 0.5970(4) 1.0626(6) 0.8958(3) 0.185(5) Uani 1 1 d .
H2A1 H 0.6146 1.0993 0.9020 0.222 Uiso 1 1 calc R
H2A2 H 0.5727 1.0833 0.8873 0.222 Uiso 1 1 calc R
C3A C 0.5835(3) 1.0290(5) 0.9167(2) 0.156(3) Uani 1 1 d .
H3A1 H 0.6078 1.0113 0.9259 0.188 Uiso 1 1 calc R
H3A2 H 0.5673 0.9904 0.9107 0.188 Uiso 1 1 calc R
C4A C 0.5596(4) 1.0647(7) 0.9340(3) 0.195(5) Uani 1 1 d .
H4A1 H 0.5327 1.0737 0.9256 0.234 Uiso 1 1 calc R
H4A2 H 0.5726 1.1081 0.9373 0.234 Uiso 1 1 calc R
C5A C 0.5530(7) 1.0339(11) 0.9580(4) 0.259(8) Uani 1 1 d .
H5A1 H 0.5796 1.0236 0.9665 0.311 Uiso 1 1 calc R
H5A2 H 0.5386 0.9914 0.9550 0.311 Uiso 1 1 calc R
C6A C 0.5293(5) 1.0767(14) 0.9744(4) 0.299(12) Uani 1 1 d .
H6A1 H 0.5469 1.1115 0.9817 0.449 Uiso 1 1 calc R
H6A2 H 0.5199 1.0488 0.9869 0.449 Uiso 1 1 calc R
H6A3 H 0.5062 1.0970 0.9651 0.449 Uiso 1 1 calc R
C7A C 0.6374(5) 1.0684(7) 0.8588(3) 0.196(5) Uani 1 1 d .
H7A1 H 0.6602 1.0934 0.8671 0.235 Uiso 1 1 calc R
H7A2 H 0.6173 1.1013 0.8522 0.235 Uiso 1 1 calc R
C8A C 0.6526(5) 1.0315(6) 0.8383(3) 0.184(5) Uani 1 1 d .
H8A1 H 0.6660 0.9900 0.8441 0.220 Uiso 1 1 calc R
H8A2 H 0.6299 1.0199 0.8264 0.220 Uiso 1 1 calc R
C9A C 0.6808(6) 1.0730(8) 0.8274(4) 0.219(6) Uani 1 1 d .
H9A1 H 0.7007 1.0888 0.8403 0.262 Uiso 1 1 calc R
H9A2 H 0.6657 1.1124 0.8211 0.262 Uiso 1 1 calc R
C10A C 0.7042(5) 1.0484(7) 0.8080(3) 0.201(5) Uani 1 1 d .
H10A H 0.6870 1.0481 0.7927 0.241 Uiso 1 1 calc R
H10B H 0.7139 1.0028 0.8115 0.241 Uiso 1 1 calc R
C11A C 0.7397(5) 1.0955(7) 0.8068(3) 0.202(5) Uani 1 1 d .
H11A H 0.7299 1.1413 0.8060 0.303 Uiso 1 1 calc R
H11B H 0.7531 1.0856 0.7927 0.303 Uiso 1 1 calc R
H11C H 0.7587 1.0898 0.8211 0.303 Uiso 1 1 calc R
C1B C 0.7706(3) 0.3725(5) 0.92967(19) 0.140(3) Uani 1 1 d .
H1B H 0.7967 0.3747 0.9400 0.168 Uiso 1 1 calc R
C2B C 0.7811(4) 0.3452(6) 0.9061(2) 0.176(4) Uani 1 1 d .
H2B1 H 0.7935 0.3012 0.9093 0.211 Uiso 1 1 calc R
H2B2 H 0.7556 0.3380 0.8960 0.211 Uiso 1 1 calc R
C3B C 0.8079(4) 0.3833(6) 0.8922(2) 0.160(3) Uani 1 1 d .
H3B1 H 0.8336 0.3908 0.9022 0.192 Uiso 1 1 calc R
H3B2 H 0.7956 0.4272 0.8886 0.192 Uiso 1 1 calc R
C4B C 0.8172(5) 0.3516(8) 0.8688(3) 0.204(5) Uani 1 1 d U
H4B1 H 0.8300 0.3083 0.8728 0.244 Uiso 1 1 calc R
H4B2 H 0.7911 0.3423 0.8595 0.244 Uiso 1 1 calc R
C5B C 0.8435(7) 0.3877(12) 0.8524(3) 0.253(8) Uani 1 1 d U
H5B1 H 0.8695 0.3995 0.8614 0.303 Uiso 1 1 calc R
H5B2 H 0.8300 0.4291 0.8466 0.303 Uiso 1 1 calc R
C6B C 0.8514(9) 0.3429(14) 0.8305(4) 0.311(12) Uani 1 1 d .
H6B1 H 0.8697 0.3069 0.8358 0.467 Uiso 1 1 calc R
H6B2 H 0.8635 0.3698 0.8187 0.467 Uiso 1 1 calc R
H6B3 H 0.8259 0.3244 0.8233 0.467 Uiso 1 1 calc R
C7B C 0.7440(4) 0.3267(5) 0.9429(3) 0.171(4) Uani 1 1 d .
H7B1 H 0.7208 0.3137 0.9315 0.205 Uiso 1 1 calc R
H7B2 H 0.7595 0.2860 0.9471 0.205 Uiso 1 1 calc R
C8B C 0.7277(5) 0.3513(6) 0.9650(3) 0.181(4) Uani 1 1 d .
H8B1 H 0.7137 0.3938 0.9614 0.217 Uiso 1 1 calc R
H8B2 H 0.7505 0.3602 0.9771 0.217 Uiso 1 1 calc R
C9B C 0.6989(7) 0.3047(11) 0.9755(4) 0.246(7) Uani 1 1 d .
H9B1 H 0.7140 0.2645 0.9811 0.296 Uiso 1 1 calc R
H9B2 H 0.6782 0.2909 0.9627 0.296 Uiso 1 1 calc R
C10B C 0.6774(7) 0.3326(12) 0.9964(5) 0.260(9) Uani 1 1 d .
H10C H 0.6852 0.3791 0.9999 0.313 Uiso 1 1 calc R
H10D H 0.6478 0.3299 0.9930 0.313 Uiso 1 1 calc R
C11B C 0.6929(8) 0.2865(17) 1.0168(5) 0.317(13) Uani 1 1 d .
H11D H 0.6841 0.2411 1.0130 0.475 Uiso 1 1 calc R
H11E H 0.6821 0.3007 1.0315 0.475 Uiso 1 1 calc R
H11F H 0.7223 0.2881 1.0190 0.475 Uiso 1 1 calc R
C1C C 0.6551(6) 0.5651(10) 0.7465(2) 0.202(6) Uani 1 1 d .
H1C H 0.6360 0.5402 0.7350 0.243 Uiso 1 1 calc R
C2C C 0.6913(6) 0.5182(11) 0.7496(3) 0.208(6) Uani 1 1 d .
H2C1 H 0.7018 0.5155 0.7339 0.250 Uiso 1 1 calc R
H2C2 H 0.7121 0.5409 0.7603 0.250 Uiso 1 1 calc R
C3C C 0.6893(6) 0.4479(11) 0.7585(3) 0.222(7) Uani 1 1 d .
H3C1 H 0.6661 0.4270 0.7490 0.267 Uiso 1 1 calc R
H3C2 H 0.6819 0.4511 0.7750 0.267 Uiso 1 1 calc R
C4C C 0.7240(7) 0.3976(11) 0.7593(3) 0.247(8) Uani 1 1 d U
H4C1 H 0.7465 0.4133 0.7707 0.296 Uiso 1 1 calc R
H4C2 H 0.7339 0.3955 0.7434 0.296 Uiso 1 1 calc R
C5C C 0.7115(10) 0.3270(13) 0.7666(4) 0.289(10) Uani 1 1 d U
H5C1 H 0.6917 0.3086 0.7541 0.347 Uiso 1 1 calc R
H5C2 H 0.6985 0.3296 0.7815 0.347 Uiso 1 1 calc R
C6C C 0.7492(10) 0.2792(13) 0.7703(4) 0.309(12) Uani 1 1 d U
H6C1 H 0.7600 0.2719 0.7551 0.463 Uiso 1 1 calc R
H6C2 H 0.7411 0.2368 0.7767 0.463 Uiso 1 1 calc R
H6C3 H 0.7700 0.2994 0.7815 0.463 Uiso 1 1 calc R
C7C C 0.6557(7) 0.6321(13) 0.7351(3) 0.232(7) Uani 1 1 d .
H7C1 H 0.6580 0.6236 0.7180 0.279 Uiso 1 1 calc R
H7C2 H 0.6814 0.6527 0.7415 0.279 Uiso 1 1 calc R
C8C C 0.6244(8) 0.6854(11) 0.7357(3) 0.226(7) Uani 1 1 d U
H8C1 H 0.5992 0.6620 0.7384 0.272 Uiso 1 1 calc R
H8C2 H 0.6323 0.7108 0.7504 0.272 Uiso 1 1 calc R
C9C C 0.6122(10) 0.7365(14) 0.7170(5) 0.291(11) Uani 1 1 d U
H9C1 H 0.5974 0.7142 0.7032 0.349 Uiso 1 1 calc R
H9C2 H 0.6368 0.7560 0.7115 0.349 Uiso 1 1 calc R
C10C C 0.5856(11) 0.7934(16) 0.7253(5) 0.305(12) Uani 1 1 d U
H10E H 0.6004 0.8176 0.7387 0.365 Uiso 1 1 calc R
H10F H 0.5608 0.7748 0.7309 0.365 Uiso 1 1 calc R
C11C C 0.5745(14) 0.8421(18) 0.7038(6) 0.41(2) Uani 1 1 d U
H11G H 0.5903 0.8827 0.7062 0.615 Uiso 1 1 calc R
H11H H 0.5458 0.8529 0.7028 0.615 Uiso 1 1 calc R
H11I H 0.5803 0.8208 0.6889 0.615 Uiso 1 1 calc R
C1D C 0.4507(3) 0.5372(6) 0.95838(19) 0.148(3) Uani 1 1 d .
H1D H 0.4237 0.5201 0.9518 0.178 Uiso 1 1 calc R
C2D C 0.4370(4) 0.5962(6) 0.9690(2) 0.165(4) Uani 1 1 d .
H2D1 H 0.4591 0.6095 0.9811 0.198 Uiso 1 1 calc R
H2D2 H 0.4145 0.5823 0.9780 0.198 Uiso 1 1 calc R
C3D C 0.4234(4) 0.6581(6) 0.9567(2) 0.168(4) Uani 1 1 d .
H3D1 H 0.3986 0.6482 0.9462 0.202 Uiso 1 1 calc R
H3D2 H 0.4442 0.6714 0.9463 0.202 Uiso 1 1 calc R
C4D C 0.4150(6) 0.7167(8) 0.9719(3) 0.208(5) Uani 1 1 d .
H4D1 H 0.3988 0.6997 0.9843 0.249 Uiso 1 1 calc R
H4D2 H 0.4413 0.7301 0.9803 0.249 Uiso 1 1 calc R
C5D C 0.3954(6) 0.7775(8) 0.9629(3) 0.224(6) Uani 1 1 d .
H5D1 H 0.3712 0.7636 0.9526 0.268 Uiso 1 1 calc R
H5D2 H 0.4137 0.7980 0.9524 0.268 Uiso 1 1 calc R
C6D C 0.3820(6) 0.8332(8) 0.9786(3) 0.221(6) Uani 1 1 d .
H6D1 H 0.3705 0.8142 0.9924 0.332 Uiso 1 1 calc R
H6D2 H 0.3616 0.8603 0.9695 0.332 Uiso 1 1 calc R
H6D3 H 0.4051 0.8609 0.9841 0.332 Uiso 1 1 calc R
C7D C 0.4659(4) 0.4748(6) 0.97072(17) 0.160(4) Uani 1 1 d .
H7D1 H 0.4911 0.4869 0.9805 0.192 Uiso 1 1 calc R
H7D2 H 0.4463 0.4634 0.9820 0.192 Uiso 1 1 calc R
C8D C 0.4744(4) 0.4122(7) 0.9582(3) 0.181(4) Uani 1 1 d .
H8D1 H 0.4905 0.4235 0.9451 0.217 Uiso 1 1 calc R
H8D2 H 0.4485 0.3941 0.9510 0.217 Uiso 1 1 calc R
C9D C 0.4974(6) 0.3548(8) 0.9737(3) 0.233(8) Uani 1 1 d .
H9D1 H 0.5216 0.3733 0.9828 0.279 Uiso 1 1 calc R
H9D2 H 0.4796 0.3370 0.9851 0.279 Uiso 1 1 calc R
C10D C 0.5102(7) 0.2965(9) 0.9572(4) 0.254(8) Uani 1 1 d U
H10G H 0.4852 0.2754 0.9499 0.305 Uiso 1 1 calc R
H10H H 0.5234 0.3169 0.9441 0.305 Uiso 1 1 calc R
C11D C 0.5373(9) 0.2420(13) 0.9676(5) 0.335(14) Uani 1 1 d U
H11J H 0.5487 0.2545 0.9836 0.503 Uiso 1 1 calc R
H11K H 0.5590 0.2349 0.9575 0.503 Uiso 1 1 calc R
H11L H 0.5217 0.2011 0.9684 0.503 Uiso 1 1 calc R
C1E C 0.4883(4) 0.1485(7) 0.3890(3) 0.177(4) Uani 1 1 d .
H1E H 0.5128 0.1532 0.3804 0.213 Uiso 1 1 calc R
C2E C 0.4737(5) 0.0821(8) 0.3797(4) 0.205(5) Uani 1 1 d .
H2E1 H 0.4939 0.0483 0.3854 0.246 Uiso 1 1 calc R
H2E2 H 0.4485 0.0714 0.3867 0.246 Uiso 1 1 calc R
C3E C 0.4660(6) 0.0765(9) 0.3539(4) 0.222(6) Uani 1 1 d .
H3E1 H 0.4919 0.0791 0.3468 0.267 Uiso 1 1 calc R
H3E2 H 0.4492 0.1143 0.3477 0.267 Uiso 1 1 calc R
C4E C 0.4441(9) 0.0093(12) 0.3458(5) 0.288(10) Uani 1 1 d .
H4E1 H 0.4537 -0.0261 0.3571 0.346 Uiso 1 1 calc R
H4E2 H 0.4148 0.0146 0.3467 0.346 Uiso 1 1 calc R
C5E C 0.4510(10) -0.0126(15) 0.3203(6) 0.316(12) Uani 1 1 d .
H5E1 H 0.4793 -0.0269 0.3200 0.379 Uiso 1 1 calc R
H5E2 H 0.4461 0.0252 0.3093 0.379 Uiso 1 1 calc R
C6E C 0.4219(12) -0.0715(13) 0.3119(6) 0.364(18) Uani 1 1 d .
H6E1 H 0.3981 -0.0700 0.3206 0.546 Uiso 1 1 calc R
H6E2 H 0.4359 -0.1137 0.3151 0.546 Uiso 1 1 calc R
H6E3 H 0.4138 -0.0674 0.2949 0.546 Uiso 1 1 calc R
C7E C 0.5072(6) 0.1512(9) 0.4137(4) 0.218(6) Uani 1 1 d .
H7E1 H 0.5297 0.1191 0.4153 0.262 Uiso 1 1 calc R
H7E2 H 0.4872 0.1357 0.4242 0.262 Uiso 1 1 calc R
C8E C 0.5230(5) 0.2156(9) 0.4230(3) 0.209(5) Uani 1 1 d .
H8E1 H 0.5002 0.2433 0.4270 0.250 Uiso 1 1 calc R
H8E2 H 0.5360 0.2386 0.4104 0.250 Uiso 1 1 calc R
C9E C 0.5540(6) 0.2093(10) 0.4455(4) 0.244(8) Uani 1 1 d .
H9E1 H 0.5726 0.1722 0.4434 0.293 Uiso 1 1 calc R
H9E2 H 0.5699 0.2505 0.4477 0.293 Uiso 1 1 calc R
C10E C 0.5312(8) 0.1965(12) 0.4677(5) 0.264(8) Uani 1 1 d .
H10I H 0.5200 0.1512 0.4664 0.317 Uiso 1 1 calc R
H10J H 0.5082 0.2275 0.4670 0.317 Uiso 1 1 calc R
C11E C 0.5552(6) 0.2033(14) 0.4930(5) 0.288(11) Uani 1 1 d .
H11M H 0.5699 0.1621 0.4970 0.432 Uiso 1 1 calc R
H11N H 0.5364 0.2118 0.5048 0.432 Uiso 1 1 calc R
H11O H 0.5743 0.2400 0.4929 0.432 Uiso 1 1 calc R
C1F C 0.2359(4) 0.7183(5) 0.32323(18) 0.148(3) Uani 1 1 d .
H1F H 0.2474 0.7409 0.3097 0.177 Uiso 1 1 calc R
C2F C 0.2439(5) 0.7666(6) 0.3430(3) 0.175(4) Uani 1 1 d .
H2F1 H 0.2322 0.7483 0.3570 0.210 Uiso 1 1 calc R
H2F2 H 0.2287 0.8075 0.3383 0.210 Uiso 1 1 calc R
C3F C 0.2882(5) 0.7875(6) 0.3513(2) 0.171(4) Uani 1 1 d .
H3F1 H 0.3026 0.7477 0.3579 0.205 Uiso 1 1 calc R
H3F2 H 0.3010 0.8010 0.3370 0.205 Uiso 1 1 calc R
C4F C 0.2951(6) 0.8433(6) 0.3699(2) 0.180(5) Uani 1 1 d .
H4F1 H 0.2849 0.8291 0.3849 0.216 Uiso 1 1 calc R
H4F2 H 0.2799 0.8831 0.3641 0.216 Uiso 1 1 calc R
C5F C 0.3404(7) 0.8607(11) 0.3746(3) 0.240(7) Uani 1 1 d U
H5F1 H 0.3507 0.8699 0.3592 0.288 Uiso 1 1 calc R
H5F2 H 0.3548 0.8212 0.3815 0.288 Uiso 1 1 calc R
C6F C 0.3516(7) 0.9207(10) 0.3915(4) 0.268(10) Uani 1 1 d U
H6F1 H 0.3501 0.9617 0.3822 0.402 Uiso 1 1 calc R
H6F2 H 0.3790 0.9148 0.3992 0.402 Uiso 1 1 calc R
H6F3 H 0.3327 0.9230 0.4036 0.402 Uiso 1 1 calc R
C7F C 0.1949(5) 0.6940(8) 0.3119(3) 0.200(5) Uani 1 1 d .
H7F1 H 0.1781 0.7332 0.3073 0.240 Uiso 1 1 calc R
H7F2 H 0.1817 0.6697 0.3241 0.240 Uiso 1 1 calc R
C8F C 0.1950(5) 0.6480(8) 0.2894(3) 0.199(5) Uani 1 1 d U
H8F1 H 0.2092 0.6721 0.2776 0.239 Uiso 1 1 calc R
H8F2 H 0.2114 0.6086 0.2943 0.239 Uiso 1 1 calc R
C9F C 0.1561(7) 0.6237(12) 0.2769(4) 0.260(8) Uani 1 1 d U
H9F1 H 0.1408 0.6630 0.2707 0.312 Uiso 1 1 calc R
H9F2 H 0.1407 0.6035 0.2891 0.312 Uiso 1 1 calc R
C10F C 0.1561(8) 0.5729(12) 0.2560(4) 0.273(9) Uani 1 1 d U
H10K H 0.1755 0.5370 0.2606 0.328 Uiso 1 1 calc R
H10L H 0.1648 0.5955 0.2418 0.328 Uiso 1 1 calc R
C11F C 0.1128(11) 0.5422(18) 0.2495(7) 0.388(19) Uani 1 1 d U
H11P H 0.1026 0.5249 0.2639 0.582 Uiso 1 1 calc R
H11Q H 0.1143 0.5063 0.2380 0.582 Uiso 1 1 calc R
H11R H 0.0945 0.5766 0.2425 0.582 Uiso 1 1 calc R
C1G C 0.1253(5) 0.1765(6) 0.32694(19) 0.174(5) Uani 1 1 d .
H1G H 0.1448 0.1727 0.3148 0.208 Uiso 1 1 calc R
C2G C 0.0887(5) 0.2167(8) 0.3154(2) 0.197(5) Uani 1 1 d .
H2G1 H 0.0767 0.1924 0.3012 0.236 Uiso 1 1 calc R
H2G2 H 0.0682 0.2192 0.3268 0.236 Uiso 1 1 calc R
C3G C 0.0988(6) 0.2869(9) 0.3079(3) 0.223(6) Uani 1 1 d U
H3G1 H 0.1210 0.2856 0.2976 0.267 Uiso 1 1 calc R
H3G2 H 0.1078 0.3135 0.3222 0.267 Uiso 1 1 calc R
C4G C 0.0604(7) 0.3200(11) 0.2941(4) 0.253(7) Uani 1 1 d U
H4G1 H 0.0518 0.2935 0.2797 0.304 Uiso 1 1 calc R
H4G2 H 0.0382 0.3201 0.3044 0.304 Uiso 1 1 calc R
C5G C 0.0693(8) 0.3925(11) 0.2866(5) 0.272(9) Uani 1 1 d U
H5G1 H 0.0786 0.4183 0.3010 0.327 Uiso 1 1 calc R
H5G2 H 0.0914 0.3919 0.2762 0.327 Uiso 1 1 calc R
C6G C 0.0330(10) 0.4272(18) 0.2736(6) 0.351(15) Uani 1 1 d .
H6G1 H 0.0323 0.4187 0.2565 0.527 Uiso 1 1 calc R
H6G2 H 0.0351 0.4749 0.2765 0.527 Uiso 1 1 calc R
H6G3 H 0.0084 0.4103 0.2794 0.527 Uiso 1 1 calc R
C7G C 0.1132(6) 0.1067(7) 0.3331(2) 0.190(5) Uani 1 1 d .
H7G1 H 0.1006 0.0845 0.3186 0.228 Uiso 1 1 calc R
H7G2 H 0.0932 0.1084 0.3448 0.228 Uiso 1 1 calc R
C8G C 0.1503(6) 0.0666(6) 0.3434(2) 0.177(4) Uani 1 1 d .
H8G1 H 0.1612 0.0883 0.3584 0.212 Uiso 1 1 calc R
H8G2 H 0.1407 0.0222 0.3477 0.212 Uiso 1 1 calc R
C9G C 0.1851(7) 0.0566(9) 0.3284(3) 0.218(7) Uani 1 1 d .
H9G1 H 0.1965 0.1004 0.3249 0.261 Uiso 1 1 calc R
H9G2 H 0.1747 0.0363 0.3130 0.261 Uiso 1 1 calc R
C10G C 0.2187(7) 0.0127(10) 0.3405(3) 0.228(7) Uani 1 1 d U
H10M H 0.2069 -0.0300 0.3448 0.274 Uiso 1 1 calc R
H10N H 0.2300 0.0344 0.3554 0.274 Uiso 1 1 calc R
C11G C 0.2531(7) -0.0012(10) 0.3250(3) 0.258(9) Uani 1 1 d U
H11S H 0.2465 -0.0403 0.3151 0.387 Uiso 1 1 calc R
H11T H 0.2781 -0.0092 0.3353 0.387 Uiso 1 1 calc R
H11U H 0.2566 0.0370 0.3147 0.387 Uiso 1 1 calc R
C1H C 0.3308(3) 0.5941(6) 0.50788(19) 0.146(3) Uani 1 1 d .
H1H H 0.3549 0.5994 0.4990 0.175 Uiso 1 1 calc R
C2H C 0.3521(6) 0.5660(10) 0.5295(3) 0.211(6) Uani 1 1 d .
H2H1 H 0.3315 0.5571 0.5406 0.254 Uiso 1 1 calc R
H2H2 H 0.3697 0.6014 0.5369 0.254 Uiso 1 1 calc R
C3H C 0.3778(5) 0.5038(11) 0.5291(3) 0.205(6) Uani 1 1 d .
H3H1 H 0.3620 0.4679 0.5207 0.246 Uiso 1 1 calc R
H3H2 H 0.4014 0.5128 0.5204 0.246 Uiso 1 1 calc R
C4H C 0.3913(7) 0.4827(12) 0.5533(3) 0.233(8) Uani 1 1 d .
H4H1 H 0.3702 0.4962 0.5634 0.280 Uiso 1 1 calc R
H4H2 H 0.4155 0.5093 0.5586 0.280 Uiso 1 1 calc R
C5H C 0.4013(9) 0.4138(16) 0.5593(5) 0.293(11) Uani 1 1 d .
H5H1 H 0.4167 0.3943 0.5470 0.352 Uiso 1 1 calc R
H5H2 H 0.3763 0.3879 0.5599 0.352 Uiso 1 1 calc R
C6H C 0.4272(6) 0.4109(10) 0.5845(4) 0.262(9) Uani 1 1 d .
H6H1 H 0.4488 0.4438 0.5850 0.393 Uiso 1 1 calc R
H6H2 H 0.4389 0.3667 0.5870 0.393 Uiso 1 1 calc R
H6H3 H 0.4099 0.4204 0.5971 0.393 Uiso 1 1 calc R
C7H C 0.3129(5) 0.6658(7) 0.5026(3) 0.194(5) Uani 1 1 d .
H7H1 H 0.3163 0.6767 0.4859 0.233 Uiso 1 1 calc R
H7H2 H 0.2837 0.6639 0.5040 0.233 Uiso 1 1 calc R
C8H C 0.3306(5) 0.7234(7) 0.5182(2) 0.201(6) Uani 1 1 d .
H8H1 H 0.3602 0.7191 0.5199 0.241 Uiso 1 1 calc R
H8H2 H 0.3217 0.7179 0.5343 0.241 Uiso 1 1 calc R
C9H C 0.3197(6) 0.7951(8) 0.5096(3) 0.212(6) Uani 1 1 d U
H9H1 H 0.3329 0.8041 0.4950 0.254 Uiso 1 1 calc R
H9H2 H 0.2903 0.7978 0.5052 0.254 Uiso 1 1 calc R
C10H C 0.3323(6) 0.8497(10) 0.5283(4) 0.243(8) Uani 1 1 d U
H10O H 0.3119 0.8531 0.5397 0.291 Uiso 1 1 calc R
H10P H 0.3584 0.8377 0.5372 0.291 Uiso 1 1 calc R
C11H C 0.3361(9) 0.9139(12) 0.5163(5) 0.307(12) Uani 1 1 d .
H11V H 0.3495 0.9073 0.5019 0.461 Uiso 1 1 calc R
H11W H 0.3521 0.9442 0.5270 0.461 Uiso 1 1 calc R
H11$ H 0.3093 0.9327 0.5121 0.461 Uiso 1 1 calc R

loop_
_atom_site_aniso_label
_atom_site_aniso_U_11
_atom_site_aniso_U_22
_atom_site_aniso_U_33
_atom_site_aniso_U_23
_atom_site_aniso_U_13
_atom_site_aniso_U_12
Cl1 0.164(2) 0.1127(16) 0.216(3) -0.0255(15) 0.0650(18) 0.0301(13)
Cl2 0.167(2) 0.1388(19) 0.169(2) -0.0220(14) 0.0757(16) -0.0291(14)
Cl3 0.172(2) 0.176(3) 0.1522(19) 0.0299(17) -0.0029(16) -0.0183(18)
Cl4 0.287(5) 0.204(4) 0.335(6) 0.051(4) 0.130(5) -0.052(4)
Cl5 0.423(11) 0.354(11) 0.378(10) 0.168(9) 0.050(9) 0.116(9)
Cl6 0.221(4) 0.171(3) 0.433(9) 0.029(4) 0.019(4) 0.016(3)
Cl7 0.342(7) 0.247(6) 0.362(8) -0.069(5) 0.110(6) -0.134(5)
Cl8 0.461(12) 0.338(9) 0.430(11) -0.140(9) 0.228(10) 0.010(8)
Cl9 0.383(12) 0.521(19) 0.406(13) -0.118(13) 0.015(10) 0.050(12)
N1 0.118(5) 0.074(4) 0.141(4) -0.003(3) 0.032(4) 0.004(3)
N2 0.134(5) 0.079(4) 0.123(4) -0.009(3) 0.029(4) 0.004(3)
N3 0.215(9) 0.191(8) 0.108(6) -0.006(5) 0.070(5) -0.018(7)
N4 0.125(5) 0.118(5) 0.129(5) 0.020(4) 0.058(4) -0.001(4)
N5 0.141(6) 0.110(5) 0.183(7) -0.014(5) 0.039(5) 0.032(4)
N6 0.165(5) 0.103(4) 0.103(4) 0.020(3) 0.026(4) 0.019(4)
N7 0.255(9) 0.146(6) 0.101(5) -0.025(4) 0.023(5) -0.092(7)
N8 0.141(5) 0.106(4) 0.103(4) -0.026(3) 0.041(3) -0.035(4)
O1 0.150(4) 0.068(3) 0.143(4) -0.019(2) 0.047(3) -0.013(3)
O2 0.129(5) 0.096(4) 0.212(6) 0.000(4) -0.002(4) -0.001(3)
O3 0.152(5) 0.099(4) 0.146(4) 0.004(3) 0.022(4) 0.006(3)
O4 0.152(4) 0.073(3) 0.127(3) -0.010(2) 0.006(3) -0.003(3)
O5 0.166(6) 0.187(6) 0.146(5) -0.008(4) 0.075(4) -0.020(5)
O6 0.271(9) 0.212(8) 0.100(4) -0.034(4) 0.036(5) -0.032(7)
O7 0.108(4) 0.147(5) 0.196(6) 0.044(4) 0.054(4) -0.007(3)
O8 0.116(4) 0.166(5) 0.120(4) 0.015(4) 0.052(3) 0.015(3)
O9 0.130(4) 0.147(5) 0.199(6) -0.031(4) 0.040(4) 0.016(4)
O10 0.196(6) 0.107(4) 0.197(6) 0.027(4) 0.066(5) 0.043(4)
O11 0.207(6) 0.121(4) 0.116(4) 0.036(3) 0.051(4) 0.021(4)
O12 0.152(4) 0.113(4) 0.110(3) 0.015(3) 0.039(3) 0.031(3)
O13 0.297(8) 0.145(5) 0.080(3) -0.027(3) 0.052(4) -0.087(5)
O14 0.259(9) 0.243(9) 0.154(5) -0.044(6) 0.043(6) -0.154(9)
O15 0.153(4) 0.133(4) 0.115(3) -0.035(3) 0.050(3) -0.051(4)
O16 0.161(4) 0.129(4) 0.100(3) -0.041(3) 0.055(3) -0.034(3)
C1 0.119(5) 0.103(5) 0.151(6) -0.010(4) 0.044(5) -0.002(4)
C2 0.186(11) 0.137(10) 0.36(2) 0.059(12) 0.034(12) 0.022(8)
C3 0.272(19) 0.179(13) 0.29(2) -0.094(14) 0.029(16) -0.030(13)
C5 0.099(4) 0.066(3) 0.099(4) -0.002(3) 0.017(3) -0.008(3)
C6 0.096(4) 0.064(3) 0.101(4) -0.001(3) 0.023(3) -0.008(3)
C7 0.102(4) 0.072(4) 0.081(3) -0.004(3) 0.032(3) -0.014(3)
C8 0.101(4) 0.070(4) 0.080(3) -0.006(3) 0.033(3) -0.009(3)
C9 0.110(5) 0.078(4) 0.098(4) -0.010(3) 0.045(4) -0.017(3)
C10 0.104(4) 0.066(3) 0.081(3) -0.003(3) 0.019(3) 0.001(3)
C11 0.102(4) 0.079(4) 0.092(4) 0.002(3) 0.025(3) -0.013(3)
C12 0.099(4) 0.074(4) 0.086(3) -0.008(3) 0.027(3) -0.013(3)
C13 0.104(4) 0.076(4) 0.082(3) -0.002(3) 0.027(3) 0.000(3)
C14 0.098(4) 0.077(4) 0.092(4) 0.001(3) 0.032(3) -0.004(3)
C15 0.099(4) 0.075(4) 0.079(3) -0.005(3) 0.032(3) -0.011(3)
C16 0.120(5) 0.071(4) 0.081(3) 0.000(3) 0.029(3) 0.005(3)
C17 0.105(4) 0.069(3) 0.075(3) 0.003(3) 0.027(3) 0.004(3)
C18 0.110(5) 0.069(4) 0.078(3) -0.005(3) 0.029(3) -0.016(3)
C19 0.129(5) 0.060(3) 0.080(4) 0.001(3) 0.027(3) -0.007(3)
C20 0.100(4) 0.079(4) 0.104(4) 0.008(3) 0.025(3) 0.008(3)
C21 0.104(4) 0.076(4) 0.093(4) -0.003(3) 0.025(3) 0.003(3)
C22 0.098(4) 0.070(4) 0.097(4) -0.006(3) 0.028(3) -0.007(3)
C23 0.110(5) 0.074(4) 0.110(4) -0.003(3) 0.040(4) -0.012(3)
C24 0.117(5) 0.076(4) 0.104(4) -0.013(3) 0.043(4) -0.014(3)
C25 0.134(5) 0.068(4) 0.078(3) -0.009(3) 0.040(3) 0.001(3)
C26 0.107(4) 0.067(3) 0.087(4) 0.007(3) 0.021(3) 0.000(3)
C27 0.103(4) 0.097(5) 0.101(4) -0.003(3) 0.020(3) -0.010(4)
C28 0.099(4) 0.081(4) 0.078(3) -0.005(3) 0.024(3) -0.013(3)
C29 0.093(4) 0.083(4) 0.111(4) -0.005(3) 0.027(3) -0.008(3)
C30 0.113(4) 0.071(4) 0.081(4) 0.008(3) 0.028(3) 0.007(3)
C31 0.101(4) 0.077(4) 0.082(3) -0.004(3) 0.033(3) -0.005(3)
C32 0.124(5) 0.068(4) 0.080(3) -0.010(3) 0.034(3) 0.001(3)
C33 0.130(5) 0.075(4) 0.090(4) -0.013(3) 0.041(3) 0.000(4)
C34 0.142(7) 0.076(5) 0.122(5) -0.015(4) 0.065(5) -0.011(4)
C35 0.136(5) 0.066(4) 0.093(4) -0.008(3) 0.032(4) -0.001(3)
C36 0.126(5) 0.093(5) 0.094(4) -0.025(3) 0.043(4) -0.021(4)
C37 0.097(4) 0.075(4) 0.106(4) 0.007(3) 0.026(3) -0.009(3)
C38 0.112(5) 0.078(4) 0.079(3) -0.006(3) 0.030(3) -0.017(3)
C39 0.099(4) 0.076(4) 0.117(5) 0.013(3) 0.025(4) -0.005(3)
C40 0.129(5) 0.089(4) 0.080(4) -0.017(3) 0.040(3) -0.008(4)
C41 0.135(5) 0.075(4) 0.087(4) -0.012(3) 0.036(3) 0.006(3)
C42 0.141(5) 0.088(5) 0.090(4) -0.018(3) 0.045(4) -0.006(4)
C43 0.132(5) 0.081(4) 0.101(4) -0.021(3) 0.048(4) -0.001(4)
C44 0.122(5) 0.100(5) 0.094(4) -0.013(3) 0.039(4) -0.013(4)
C45 0.095(4) 0.078(4) 0.088(3) -0.005(3) 0.026(3) -0.011(3)
C46 0.114(5) 0.078(4) 0.089(4) -0.003(3) 0.023(3) -0.016(3)
C47 0.110(4) 0.074(4) 0.087(4) 0.006(3) 0.032(3) -0.005(3)
C48 0.120(5) 0.075(4) 0.094(4) -0.008(3) 0.012(4) 0.000(3)
C49 0.105(4) 0.080(4) 0.091(4) -0.012(3) 0.017(3) -0.007(3)
C50 0.137(5) 0.083(4) 0.077(3) -0.008(3) 0.035(3) -0.008(4)
C51 0.105(5) 0.072(4) 0.092(4) -0.011(3) 0.022(3) -0.011(3)
C52 0.105(5) 0.073(4) 0.093(4) -0.007(3) 0.032(3) -0.013(3)
C53 0.136(6) 0.105(5) 0.099(5) -0.005(4) 0.043(4) -0.010(4)
C54 0.136(5) 0.085(4) 0.083(4) -0.019(3) 0.038(4) -0.001(4)
C55 0.104(5) 0.092(5) 0.095(4) 0.003(3) 0.032(4) -0.007(4)
C56 0.144(6) 0.073(4) 0.084(4) 0.002(3) 0.022(4) -0.013(4)
C57 0.102(4) 0.080(4) 0.115(5) 0.002(3) 0.009(4) -0.014(3)
C58 0.107(4) 0.073(4) 0.086(4) -0.003(3) 0.029(3) -0.001(3)
C59 0.125(6) 0.087(5) 0.099(4) -0.017(3) 0.036(4) -0.022(4)
C60 0.132(5) 0.080(4) 0.082(3) -0.011(3) 0.037(3) -0.004(4)
C61 0.135(6) 0.091(4) 0.110(5) -0.018(4) 0.041(4) -0.017(4)
C62 0.108(5) 0.083(4) 0.094(4) -0.006(3) 0.022(3) -0.017(3)
C63 0.115(6) 0.113(6) 0.117(6) 0.017(4) 0.035(5) 0.006(4)
C64 0.184(7) 0.075(4) 0.086(4) -0.009(3) 0.040(4) -0.017(5)
C65 0.127(5) 0.080(4) 0.087(4) -0.005(3) 0.042(3) 0.001(4)
C66 0.166(7) 0.092(5) 0.087(4) -0.007(3) 0.021(4) -0.035(4)
C67 0.152(6) 0.082(5) 0.113(5) -0.002(4) 0.041(4) 0.007(4)
C68 0.104(4) 0.084(4) 0.111(5) -0.002(3) 0.007(4) -0.013(3)
C69 0.128(6) 0.094(5) 0.130(6) 0.010(4) 0.007(5) -0.033(4)
C70 0.191(8) 0.085(4) 0.084(4) -0.008(3) 0.025(4) -0.041(5)
C71 0.122(6) 0.082(5) 0.104(4) -0.001(4) 0.020(4) -0.003(4)
C72 0.130(7) 0.073(5) 0.143(6) -0.006(4) 0.030(5) -0.005(4)
C73 0.113(6) 0.092(5) 0.118(5) 0.001(4) 0.019(4) 0.001(4)
C74 0.148(5) 0.077(4) 0.074(3) -0.004(3) 0.034(3) -0.003(4)
C75 0.114(4) 0.079(4) 0.086(3) -0.005(3) 0.027(3) -0.021(3)
C76 0.162(6) 0.100(5) 0.075(4) -0.002(3) 0.040(4) -0.004(4)
C77 0.132(5) 0.089(5) 0.112(5) -0.026(4) 0.045(4) -0.008(4)
C78 0.099(5) 0.110(6) 0.147(7) 0.020(5) 0.006(5) -0.027(4)
C79 0.137(6) 0.106(6) 0.117(5) -0.027(4) 0.056(4) 0.000(5)
C80 0.163(7) 0.117(6) 0.093(4) -0.003(4) 0.059(4) -0.012(5)
C81 0.138(6) 0.084(4) 0.122(5) -0.011(4) 0.044(4) 0.008(4)
C82 0.242(11) 0.115(6) 0.108(6) -0.016(5) 0.018(7) -0.075(7)
C83 0.115(4) 0.086(4) 0.097(4) 0.000(3) 0.033(4) -0.010(3)
C84 0.140(6) 0.112(6) 0.130(6) -0.044(5) 0.052(5) -0.018(5)
C85 0.136(6) 0.099(5) 0.126(6) -0.041(5) 0.042(5) -0.002(5)
C86 0.123(7) 0.115(6) 0.155(8) 0.030(5) 0.046(6) 0.010(5)
C87 0.124(5) 0.087(4) 0.088(4) -0.010(3) 0.021(3) -0.015(4)
C88 0.102(5) 0.094(5) 0.137(6) 0.024(4) 0.034(4) 0.001(4)
C89 0.170(7) 0.147(7) 0.098(5) -0.012(5) 0.017(5) -0.062(6)
C90 0.156(6) 0.123(6) 0.087(4) 0.002(4) 0.038(4) -0.011(5)
C91 0.126(5) 0.105(5) 0.116(6) -0.008(4) -0.003(4) -0.014(4)
C92 0.187(10) 0.165(9) 0.096(6) -0.011(5) 0.057(6) -0.025(7)
C93 0.155(7) 0.114(5) 0.100(5) 0.003(4) 0.035(4) -0.022(5)
C94 0.160(6) 0.097(5) 0.078(4) 0.003(3) 0.034(4) 0.016(4)
C95 0.175(7) 0.113(6) 0.084(4) 0.020(4) 0.040(4) 0.006(5)
C96 0.170(7) 0.121(6) 0.103(5) -0.002(4) 0.018(5) -0.065(6)
C97 0.159(7) 0.132(7) 0.097(5) -0.015(4) 0.007(5) -0.017(6)
C98 0.160(7) 0.113(6) 0.091(5) 0.001(4) 0.019(4) -0.001(5)
C99 0.239(12) 0.151(8) 0.119(7) -0.008(6) 0.028(7) -0.089(9)
C100 0.169(8) 0.107(6) 0.163(8) 0.003(6) 0.058(6) 0.032(6)
C101 0.138(7) 0.115(6) 0.152(7) -0.026(5) 0.068(6) 0.006(5)
C102 0.212(11) 0.161(9) 0.111(7) -0.012(6) 0.036(7) -0.019(8)
C1A 0.130(6) 0.094(6) 0.182(8) 0.005(5) 0.040(6) 0.001(4)
C2A 0.214(11) 0.136(8) 0.214(11) -0.005(8) 0.069(10) 0.044(8)
C3A 0.170(8) 0.116(7) 0.193(9) -0.016(6) 0.071(7) 0.005(6)
C4A 0.206(11) 0.157(10) 0.239(14) -0.026(9) 0.109(10) 0.007(8)
C5A 0.259(17) 0.27(2) 0.262(19) -0.029(17) 0.110(16) 0.022(15)
C6A 0.179(13) 0.43(4) 0.30(2) -0.11(2) 0.064(13) 0.015(15)
C7A 0.230(13) 0.163(11) 0.198(11) 0.016(9) 0.039(10) 0.031(10)
C8A 0.246(13) 0.121(8) 0.195(10) 0.033(7) 0.073(10) 0.020(8)
C9A 0.232(15) 0.171(13) 0.256(17) 0.016(12) 0.042(14) 0.023(11)
C10A 0.218(13) 0.159(11) 0.230(14) 0.031(10) 0.042(11) 0.023(10)
C11A 0.209(12) 0.134(9) 0.270(15) 0.024(9) 0.060(11) -0.022(8)
C1B 0.156(7) 0.106(6) 0.157(7) -0.006(5) 0.017(6) 0.018(5)
C2B 0.208(11) 0.142(9) 0.183(10) -0.007(8) 0.046(9) 0.014(8)
C3B 0.165(8) 0.145(8) 0.175(9) -0.020(7) 0.036(7) 0.018(7)
C4B 0.211(12) 0.204(13) 0.197(12) -0.001(9) 0.025(8) 0.046(10)
C5B 0.30(2) 0.28(2) 0.183(13) 0.002(12) 0.060(12) 0.018(15)
C6B 0.39(3) 0.34(3) 0.216(17) -0.045(18) 0.081(18) 0.07(2)
C7B 0.212(10) 0.113(7) 0.195(10) 0.021(7) 0.051(9) -0.001(7)
C8B 0.225(12) 0.136(9) 0.181(10) -0.004(8) 0.023(9) -0.006(8)
C9B 0.31(2) 0.221(17) 0.215(15) 0.003(14) 0.050(16) -0.049(16)
C10B 0.29(2) 0.26(2) 0.240(19) 0.011(18) 0.052(19) -0.066(18)
C11B 0.30(3) 0.37(4) 0.27(2) -0.01(2) -0.05(2) -0.04(2)
C1C 0.271(17) 0.226(16) 0.121(8) -0.027(9) 0.077(9) -0.041(14)
C2C 0.255(16) 0.228(17) 0.160(10) -0.041(11) 0.109(10) -0.041(14)
C3C 0.282(18) 0.245(19) 0.155(10) -0.016(11) 0.097(11) -0.032(15)
C4C 0.296(19) 0.250(15) 0.215(15) -0.087(12) 0.128(14) -0.035(14)
C5C 0.40(3) 0.27(2) 0.217(16) -0.035(16) 0.133(19) -0.031(18)
C6C 0.44(4) 0.28(2) 0.231(18) -0.030(15) 0.17(2) 0.003(18)
C7C 0.29(2) 0.26(2) 0.168(11) 0.011(13) 0.094(12) -0.043(17)
C8C 0.31(2) 0.229(17) 0.144(10) -0.007(9) 0.042(11) -0.050(16)
C9C 0.39(3) 0.25(2) 0.228(19) 0.035(14) 0.00(2) -0.06(2)
C10C 0.41(4) 0.29(3) 0.217(18) 0.013(16) 0.03(2) 0.00(3)
C11C 0.58(6) 0.39(4) 0.26(2) 0.11(2) 0.08(3) -0.04(4)
C1D 0.152(7) 0.147(8) 0.158(7) 0.017(7) 0.073(6) 0.012(6)
C2D 0.222(11) 0.140(9) 0.138(7) 0.011(6) 0.040(7) 0.006(8)
C3D 0.188(9) 0.164(10) 0.164(8) -0.007(8) 0.078(7) 0.023(7)
C4D 0.291(17) 0.162(11) 0.178(10) 0.008(9) 0.060(11) 0.013(11)
C5D 0.298(18) 0.171(12) 0.214(13) 0.020(11) 0.084(13) 0.048(12)
C6D 0.259(15) 0.162(11) 0.242(15) -0.037(10) 0.023(12) 0.006(10)
C7D 0.205(10) 0.157(10) 0.117(6) 0.023(6) 0.020(6) -0.018(8)
C8D 0.191(10) 0.143(9) 0.215(11) 0.045(9) 0.053(8) 0.024(8)
C9D 0.261(16) 0.147(11) 0.269(17) 0.001(11) -0.075(14) 0.012(11)
C10D 0.279(19) 0.163(13) 0.31(2) 0.033(14) -0.001(16) -0.011(11)
C11D 0.40(3) 0.25(2) 0.35(3) -0.030(19) 0.01(2) 0.14(2)
C1E 0.194(11) 0.141(10) 0.205(12) 0.006(9) 0.061(9) 0.043(8)
C2E 0.227(14) 0.145(12) 0.250(18) 0.007(11) 0.056(12) 0.030(9)
C3E 0.245(16) 0.174(15) 0.26(2) -0.009(13) 0.068(14) 0.016(11)
C4E 0.38(3) 0.198(19) 0.30(3) -0.025(18) 0.10(2) 0.01(2)
C5E 0.39(3) 0.25(3) 0.32(3) -0.04(2) 0.06(3) 0.00(2)
C6E 0.51(5) 0.20(2) 0.39(4) -0.04(2) 0.09(4) -0.09(3)
C7E 0.235(15) 0.171(14) 0.251(19) 0.015(13) 0.035(13) 0.025(11)
C8E 0.222(14) 0.173(14) 0.233(15) 0.018(11) 0.031(12) 0.019(11)
C9E 0.231(16) 0.221(17) 0.28(2) 0.084(15) 0.037(17) 0.016(12)
C10E 0.29(2) 0.234(19) 0.27(2) -0.001(17) 0.04(2) 0.029(17)
C11E 0.228(17) 0.35(3) 0.29(2) 0.08(2) 0.005(16) 0.065(17)
C1F 0.208(11) 0.122(7) 0.114(6) 0.028(5) 0.021(6) 0.027(7)
C2F 0.215(13) 0.129(8) 0.187(10) 0.022(8) 0.052(9) 0.047(8)
C3F 0.226(13) 0.144(9) 0.140(7) -0.005(6) 0.001(7) 0.059(8)
C4F 0.256(15) 0.137(9) 0.156(8) 0.006(7) 0.071(9) 0.034(9)
C5F 0.27(2) 0.257(18) 0.189(13) -0.007(11) 0.018(12) 0.060(16)
C6F 0.35(2) 0.214(16) 0.270(18) -0.021(11) 0.170(19) -0.021(15)
C7F 0.211(13) 0.186(12) 0.200(13) 0.059(11) 0.005(10) 0.040(10)
C8F 0.237(12) 0.186(12) 0.171(10) 0.016(8) 0.004(8) 0.039(9)
C9F 0.292(18) 0.258(19) 0.225(16) -0.021(11) -0.004(13) -0.029(15)
C10F 0.32(2) 0.26(2) 0.231(16) -0.023(11) -0.026(15) 0.004(15)
C11F 0.39(3) 0.36(4) 0.40(4) -0.13(3) -0.02(3) -0.09(3)
C1G 0.284(14) 0.125(8) 0.117(6) -0.018(6) 0.044(8) -0.068(9)
C2G 0.274(15) 0.179(13) 0.131(8) -0.008(8) -0.017(9) -0.016(12)
C3G 0.292(17) 0.184(14) 0.184(12) -0.025(10) -0.015(10) -0.031(11)
C4G 0.32(2) 0.226(14) 0.210(15) -0.027(12) -0.003(13) 0.024(15)
C5G 0.31(2) 0.209(13) 0.29(2) -0.034(15) -0.009(19) 0.033(17)
C6G 0.33(3) 0.40(4) 0.33(3) 0.00(3) 0.04(3) 0.07(3)
C7G 0.261(15) 0.169(11) 0.139(8) -0.003(7) 0.015(9) -0.062(11)
C8G 0.259(14) 0.126(8) 0.141(8) -0.020(7) 0.002(10) -0.051(9)
C9G 0.32(2) 0.161(12) 0.175(12) -0.012(10) 0.019(15) -0.083(13)
C10G 0.319(19) 0.198(14) 0.163(11) 0.030(10) 0.006(11) -0.100(15)
C11G 0.35(2) 0.254(19) 0.168(11) 0.001(11) 0.040(12) -0.151(17)
C1H 0.167(8) 0.150(9) 0.126(7) -0.048(6) 0.044(6) -0.065(7)
C2H 0.231(15) 0.214(16) 0.186(14) -0.061(12) 0.006(11) -0.067(13)
C3H 0.216(13) 0.238(18) 0.156(11) -0.007(10) -0.005(9) -0.059(13)
C4H 0.31(2) 0.245(19) 0.146(11) -0.038(12) 0.019(11) -0.093(17)
C5H 0.34(3) 0.29(3) 0.25(2) -0.04(2) 0.02(2) -0.01(2)
C6H 0.288(19) 0.233(17) 0.27(2) -0.111(15) 0.037(16) -0.097(15)
C7H 0.227(12) 0.159(11) 0.200(10) -0.086(9) 0.038(9) -0.069(9)
C8H 0.253(13) 0.173(12) 0.193(10) -0.072(9) 0.108(10) -0.096(10)
C9H 0.276(16) 0.155(11) 0.206(12) -0.050(8) 0.034(11) -0.016(10)
C10H 0.297(17) 0.211(16) 0.240(15) -0.096(12) 0.126(14) -0.096(14)
C11H 0.32(3) 0.22(2) 0.38(3) 0.03(2) 0.01(2) 0.03(2)

loop_
_atom_type_symbol
_atom_type_description
_atom_type_scat_dispersion_real
_atom_type_scat_dispersion_imag
_atom_type_scat_source
C C 0.0033 0.0016 'International Tables Vol C Tables 4.2.6.8 and 6.1.1.4'
H H 0.0000 0.0000 'International Tables Vol C Tables 4.2.6.8 and 6.1.1.4'
N N 0.0061 0.0033 'International Tables Vol C Tables 4.2.6.8 and 6.1.1.4'
O O 0.0106 0.0060 'International Tables Vol C Tables 4.2.6.8 and 6.1.1.4'
Cl Cl 0.1484 0.1585 'International Tables Vol C Tables 4.2.6.8 and 6.1.1.4'

loop_
_geom_angle_atom_site_label_1
_geom_angle_atom_site_label_2
_geom_angle_atom_site_label_3
_geom_angle
C72 N1 C1A 121.5(8)
C72 N1 C34 122.6(7)
C1A N1 C34 115.8(7)
C73 N2 C71 122.5(6)
C73 N2 C1B 119.6(7)
C71 N2 C1B 117.8(7)
C92 N3 C102 124.1(8)
C92 N3 C1C 123.9(11)
C102 N3 C1C 112.0(10)
C86 N4 C63 124.7(7)
C86 N4 C1D 114.7(8)
C63 N4 C1D 120.1(9)
C101 N5 C100 126.9(8)
C101 N5 C1E 119.5(8)
C100 N5 C1E 113.6(9)
C95 N6 C94 123.4(7)
C95 N6 C1F 117.7(6)
C94 N6 C1F 118.8(7)
C99 N7 C82 125.2(8)
C99 N7 C1G 118.5(9)
C82 N7 C1G 116.2(8)
C44 N8 C61 123.1(6)
C44 N8 C1H 118.7(6)
C61 N8 C1H 117.8(6)
Cl3 C1 Cl1 114.3(5)
Cl3 C1 Cl2 113.0(5)
Cl1 C1 Cl2 108.2(4)
Cl3 C1 H1 107.0
Cl1 C1 H1 107.0
Cl2 C1 H1 107.0
Cl4 C2 Cl5 116.6(12)
Cl4 C2 Cl6 120.4(11)
Cl5 C2 Cl6 97.5(9)
Cl4 C2 H2 107.1
Cl5 C2 H2 107.1
Cl6 C2 H2 107.1
Cl8 C3 Cl7 114.8(12)
Cl8 C3 Cl9 102.8(13)
Cl7 C3 Cl9 114.5(15)
Cl8 C3 H3 108.1
Cl7 C3 H3 108.1
Cl9 C3 H3 108.1
C37 C5 C6 127.2(6)
C37 C5 C11 121.3(6)
C6 C5 C11 111.3(5)
C5 C6 C21 117.0(6)
C5 C6 C45 107.7(5)
C21 C6 C45 135.2(6)
C22 C7 C8 127.6(6)
C22 C7 C18 111.4(5)
C8 C7 C18 121.0(6)
C7 C8 C9 115.4(6)
C7 C8 C38 120.7(6)
C9 C8 C38 123.8(6)
C8 C9 C23 119.7(6)
C8 C9 C24 118.1(7)
C23 C9 C24 122.2(7)
C58 C10 C17 117.8(5)
C58 C10 C13 123.8(5)
C17 C10 C13 118.3(5)
C49 C11 C48 126.6(6)
C49 C11 C5 111.5(5)
C48 C11 C5 121.9(6)
C18 C12 C51 116.7(6)
C18 C12 C45 108.4(5)
C51 C12 C45 134.8(5)
C14 C13 C10 123.1(5)
C14 C13 C44 120.2(6)
C10 C13 C44 116.7(5)
C13 C14 C16 118.0(5)
C13 C14 H14 121.0
C16 C14 H14 121.0
C31 C15 C18 115.1(5)
C31 C15 C28 124.6(6)
C18 C15 C28 120.3(6)
C30 C16 C14 117.0(5)
C30 C16 C41 108.9(6)
C14 C16 C41 133.7(6)
C30 C17 C10 115.8(6)
C30 C17 C26 120.8(6)
C10 C17 C26 123.3(5)
C12 C18 C15 128.1(6)
C12 C18 C7 110.9(6)
C15 C18 C7 121.0(5)
C56 C19 C35 127.6(6)
C56 C19 C30 121.5(5)
C35 C19 C30 110.8(6)
C21 C20 C39 122.2(6)
C21 C20 C63 119.3(7)
C39 C20 C63 118.5(7)
C6 C21 C20 118.0(6)
C6 C21 H21 121.0
C20 C21 H21 121.0
C7 C22 C29 117.8(6)
C7 C22 C45 107.5(5)
C29 C22 C45 134.5(6)
C9 C23 C29 123.8(6)
C9 C23 C72 119.3(7)
C29 C23 C72 116.9(7)
C59 C24 C9 118.1(7)
C59 C24 C34 121.8(7)
C9 C24 C34 119.9(8)
C32 C25 C60 117.3(5)
C32 C25 C41 109.4(5)
C60 C25 C41 133.3(5)
C47 C26 C17 114.8(5)
C47 C26 C46 127.1(6)
C17 C26 C46 118.0(5)
C55 C27 C62 121.3(7)
C55 C27 H27 119.4
C62 C27 H27 119.4
C62 C28 C15 114.8(6)
C62 C28 C38 125.4(6)
C15 C28 C38 119.7(6)
C23 C29 C22 115.7(6)
C23 C29 H29 122.2
C22 C29 H29 122.2
C16 C30 C17 127.7(6)
C16 C30 C19 111.4(5)
C17 C30 C19 120.6(6)
C55 C31 C15 118.9(6)
C55 C31 C52 122.0(6)
C15 C31 C52 119.1(6)
C25 C32 C40 127.4(6)
C25 C32 C54 110.1(5)
C40 C32 C54 122.4(6)
C54 C33 C67 117.3(6)
C54 C33 C41 107.2(6)
C67 C33 C41 135.5(6)
O1 C34 N1 120.6(7)
O1 C34 C24 122.0(9)
N1 C34 C24 117.3(7)
C19 C35 C64 116.5(6)
C19 C35 C41 107.5(5)
C64 C35 C41 135.8(6)
C42 C36 C79 128.2(7)
C42 C36 C43 118.5(6)
C79 C36 C43 113.1(7)
C5 C37 C39 116.8(6)
C5 C37 C57 120.5(6)
C39 C37 C57 122.7(6)
C75 C38 C8 115.6(6)
C75 C38 C28 127.2(6)
C8 C38 C28 117.2(5)
C37 C39 C88 119.7(7)
C37 C39 C20 118.5(6)
C88 C39 C20 121.7(6)
C32 C40 C50 116.2(6)
C32 C40 C42 117.5(7)
C50 C40 C42 126.3(6)
C16 C41 C25 110.8(5)
C16 C41 C33 121.6(6)
C25 C41 C33 100.6(5)
C16 C41 C35 101.3(5)
C25 C41 C35 109.8(5)
C33 C41 C35 112.8(5)
C36 C42 C80 127.1(6)
C36 C42 C40 121.0(6)
C80 C42 C40 111.9(7)
C54 C43 C77 115.8(6)
C54 C43 C36 120.1(7)
C77 C43 C36 124.2(6)
O15 C44 N8 119.6(6)
O15 C44 C13 120.8(5)
N8 C44 C13 119.6(6)
C12 C45 C6 110.6(5)
C12 C45 C22 101.8(5)
C6 C45 C22 116.5(5)
C12 C45 C49 109.6(5)
C6 C45 C49 102.1(5)
C22 C45 C49 116.4(5)
C93 C46 C56 117.6(6)
C93 C46 C26 125.1(6)
C56 C46 C26 117.2(6)
C65 C47 C26 122.5(6)
C65 C47 H47 118.8
C26 C47 H47 118.8
C87 C48 C11 116.6(6)
C87 C48 C68 123.9(6)
C11 C48 C68 119.4(6)
C11 C49 C83 116.5(5)
C11 C49 C45 107.2(5)
C83 C49 C45 136.2(6)
C40 C50 C76 118.4(6)
C40 C50 C74 120.1(6)
C76 C50 C74 121.4(7)
C52 C51 C12 118.7(6)
C52 C51 H51 120.6
C12 C51 H51 120.6
C51 C52 C31 122.2(6)
C51 C52 C71 120.3(6)
C31 C52 C71 117.4(7)
C83 C53 C87 122.8(6)
C83 C53 C92 120.1(8)
C87 C53 C92 117.0(7)
C33 C54 C43 127.1(7)
C33 C54 C32 112.7(6)
C43 C54 C32 120.2(6)
C27 C55 C31 118.4(6)
C27 C55 C73 121.6(7)
C31 C55 C73 120.0(7)
C19 C56 C66 116.8(6)
C19 C56 C46 121.8(6)
C66 C56 C46 121.3(7)
C69 C57 C37 116.1(7)
C69 C57 C68 126.3(7)
C37 C57 C68 117.6(5)
C65 C58 C10 120.6(6)
C65 C58 C61 120.4(5)
C10 C58 C61 118.9(6)
C24 C59 C75 123.3(6)
C24 C59 H59 118.4
C75 C59 H59 118.4
C25 C60 C74 118.5(6)
C25 C60 H60 120.7
C74 C60 H60 120.7
O16 C61 N8 119.4(6)
O16 C61 C58 123.3(6)
N8 C61 C58 117.3(6)
C28 C62 C27 122.0(6)
C28 C62 H62 119.0
C27 C62 H62 119.0
O8 C63 N4 120.7(7)
O8 C63 C20 121.8(8)
N4 C63 C20 117.4(9)
C70 C64 C35 117.9(6)
C70 C64 H64 121.1
C35 C64 H64 121.1
C58 C65 C47 120.9(5)
C58 C65 H65 119.6
C47 C65 H65 119.6
C96 C66 C56 120.4(7)
C96 C66 C70 123.0(7)
C56 C66 C70 116.6(7)
C33 C67 C81 120.6(7)
C33 C67 H67 119.7
C81 C67 H67 119.7
C91 C68 C48 114.1(7)
C91 C68 C57 126.8(6)
C48 C68 C57 119.0(6)
C57 C69 C78 120.8(7)
C57 C69 H69 119.6
C78 C69 H69 119.6
C64 C70 C66 124.6(6)
C64 C70 C82 117.8(8)
C66 C70 C82 117.3(8)
O4 C71 N2 119.6(6)
O4 C71 C52 121.2(7)
N2 C71 C52 119.3(7)
O2 C72 N1 119.0(7)
O2 C72 C23 122.5(7)
N1 C72 C23 118.5(9)
O3 C73 N2 119.7(7)
O3 C73 C55 121.7(7)
N2 C73 C55 118.6(8)
C60 C74 C50 120.4(6)
C60 C74 C94 120.4(6)
C50 C74 C94 119.2(6)
C38 C75 C59 121.0(7)
C38 C75 H75 119.5
C59 C75 H75 119.5
C90 C76 C50 117.0(7)
C90 C76 C95 122.8(7)
C50 C76 C95 120.2(7)
C85 C77 C43 119.4(7)
C85 C77 C81 121.5(8)
C43 C77 C81 119.2(6)
C88 C78 C69 123.8(7)
C88 C78 H78 118.1
C69 C78 H78 118.1
C84 C79 C36 122.8(8)
C84 C79 H79 118.6
C36 C79 H79 118.6
C90 C80 C42 122.2(7)
C90 C80 H80 118.9
C42 C80 H80 118.9
C67 C81 C77 120.1(7)
C67 C81 C100 122.5(7)
C77 C81 C100 117.4(7)
O13 C82 N7 122.8(8)
O13 C82 C70 122.0(10)
N7 C82 C70 115.1(9)
C49 C83 C53 119.0(6)
C49 C83 H83 120.5
C53 C83 H83 120.5
C79 C84 C85 122.5(7)
C79 C84 H84 118.8
C85 C84 H84 118.8
C77 C85 C84 118.0(8)
C77 C85 C101 120.3(8)
C84 C85 C101 121.7(8)
O7 C86 N4 121.0(8)
O7 C86 C88 122.0(10)
N4 C86 C88 116.9(8)
C48 C87 C98 120.6(7)
C48 C87 C53 118.5(6)
C98 C87 C53 120.8(7)
C78 C88 C39 116.6(7)
C78 C88 C86 123.5(8)
C39 C88 C86 120.0(8)
C93 C89 C96 120.3(8)
C93 C89 H89 119.8
C96 C89 H89 119.8
C80 C90 C76 124.2(7)
C80 C90 H90 117.9
C76 C90 H90 117.9
C97 C91 C68 123.0(7)
C97 C91 H91 118.5
C68 C91 H91 118.5
O5 C92 N3 120.6(9)
O5 C92 C53 119.9(9)
N3 C92 C53 119.4(10)
C46 C93 C89 122.5(7)
C46 C93 H93 118.8
C89 C93 H93 118.8
O12 C94 N6 118.4(7)
O12 C94 C74 123.0(6)
N6 C94 C74 118.7(7)
O11 C95 N6 120.7(8)
O11 C95 C76 122.2(8)
N6 C95 C76 117.1(6)
C66 C96 C99 121.3(8)
C66 C96 C89 117.8(7)
C99 C96 C89 120.5(9)
C91 C97 C98 122.3(7)
C91 C97 H97 118.8
C98 C97 H97 118.8
C87 C98 C102 123.3(9)
C87 C98 C97 116.0(7)
C102 C98 C97 120.8(8)
O14 C99 N7 118.9(9)
O14 C99 C96 123.1(10)
N7 C99 C96 117.9(10)
O10 C100 C81 120.2(8)
O10 C100 N5 122.5(9)
C81 C100 N5 117.2(9)
O9 C101 N5 122.5(10)
O9 C101 C85 121.2(9)
N5 C101 C85 116.4(8)
O6 C102 C98 123.7(12)
O6 C102 N3 121.3(10)
C98 C102 N3 115.0(9)
N1 C1A C7A 117.5(9)
N1 C1A C2A 116.7(9)
C7A C1A C2A 120.7(10)
N1 C1A H1A 97.6
C7A C1A H1A 97.6
C2A C1A H1A 97.6
C3A C2A C1A 124.5(10)
C3A C2A H2A1 106.2
C1A C2A H2A1 106.2
C3A C2A H2A2 106.2
C1A C2A H2A2 106.2
H2A1 C2A H2A2 106.4
C2A C3A C4A 121.8(10)
C2A C3A H3A1 106.9
C4A C3A H3A1 106.9
C2A C3A H3A2 106.9
C4A C3A H3A2 106.9
H3A1 C3A H3A2 106.7
C3A C4A C5A 121.0(13)
C3A C4A H4A1 107.1
C5A C4A H4A1 107.1
C3A C4A H4A2 107.1
C5A C4A H4A2 107.1
H4A1 C4A H4A2 106.8
C4A C5A C6A 115.7(19)
C4A C5A H5A1 108.3
C6A C5A H5A1 108.3
C4A C5A H5A2 108.3
C6A C5A H5A2 108.3
H5A1 C5A H5A2 107.4
C5A C6A H6A1 109.5
C5A C6A H6A2 109.5
H6A1 C6A H6A2 109.5
C5A C6A H6A3 109.5
H6A1 C6A H6A3 109.5
H6A2 C6A H6A3 109.5
C1A C7A C8A 117.6(12)
C1A C7A H7A1 107.9
C8A C7A H7A1 107.9
C1A C7A H7A2 107.9
C8A C7A H7A2 107.9
H7A1 C7A H7A2 107.2
C9A C8A C7A 109.1(14)
C9A C8A H8A1 109.9
C7A C8A H8A1 109.9
C9A C8A H8A2 109.9
C7A C8A H8A2 109.9
H8A1 C8A H8A2 108.3
C8A C9A C10A 122.2(15)
C8A C9A H9A1 106.8
C10A C9A H9A1 106.8
C8A C9A H9A2 106.8
C10A C9A H9A2 106.8
H9A1 C9A H9A2 106.6
C9A C10A C11A 107.0(15)
C9A C10A H10A 110.3
C11A C10A H10A 110.3
C9A C10A H10B 110.3
C11A C10A H10B 110.3
H10A C10A H10B 108.6
C10A C11A H11A 109.5
C10A C11A H11B 109.5
H11A C11A H11B 109.5
C10A C11A H11C 109.5
H11A C11A H11C 109.5
H11B C11A H11C 109.5
N2 C1B C2B 110.1(8)
N2 C1B C7B 116.4(8)
C2B C1B C7B 114.0(10)
N2 C1B H1B 105.0
C2B C1B H1B 105.0
C7B C1B H1B 105.0
C3B C2B C1B 119.3(11)
C3B C2B H2B1 107.5
C1B C2B H2B1 107.5
C3B C2B H2B2 107.5
C1B C2B H2B2 107.5
H2B1 C2B H2B2 107.0
C2B C3B C4B 115.6(12)
C2B C3B H3B1 108.4
C4B C3B H3B1 108.4
C2B C3B H3B2 108.4
C4B C3B H3B2 108.4
H3B1 C3B H3B2 107.4
C5B C4B C3B 120.4(15)
C5B C4B H4B1 107.2
C3B C4B H4B1 107.2
C5B C4B H4B2 107.2
C3B C4B H4B2 107.2
H4B1 C4B H4B2 106.9
C4B C5B C6B 111(2)
C4B C5B H5B1 109.4
C6B C5B H5B1 109.4
C4B C5B H5B2 109.4
C6B C5B H5B2 109.4
H5B1 C5B H5B2 108.0
C5B C6B H6B1 109.5
C5B C6B H6B2 109.5
H6B1 C6B H6B2 109.5
C5B C6B H6B3 109.5
H6B1 C6B H6B3 109.5
H6B2 C6B H6B3 109.5
C8B C7B C1B 119.1(11)
C8B C7B H7B1 107.5
C1B C7B H7B1 107.5
C8B C7B H7B2 107.5
C1B C7B H7B2 107.5
H7B1 C7B H7B2 107.0
C7B C8B C9B 115.1(13)
C7B C8B H8B1 108.5
C9B C8B H8B1 108.5
C7B C8B H8B2 108.5
C9B C8B H8B2 108.5
H8B1 C8B H8B2 107.5
C8B C9B C10B 115.9(17)
C8B C9B H9B1 108.3
C10B C9B H9B1 108.3
C8B C9B H9B2 108.3
C10B C9B H9B2 108.3
H9B1 C9B H9B2 107.4
C11B C10B C9B 102(2)
C11B C10B H10C 111.4
C9B C10B H10C 111.4
C11B C10B H10D 111.4
C9B C10B H10D 111.4
H10C C10B H10D 109.3
C10B C11B H11D 109.5
C10B C11B H11E 109.5
H11D C11B H11E 109.5
C10B C11B H11F 109.5
H11D C11B H11F 109.5
H11E C11B H11F 109.5
C7C C1C N3 110.4(15)
C7C C1C C2C 124.2(16)
N3 C1C C2C 112.8(13)
C7C C1C H1C 101.9
N3 C1C H1C 101.9
C2C C1C H1C 101.9
C3C C2C C1C 123.9(15)
C3C C2C H2C1 106.4
C1C C2C H2C1 106.4
C3C C2C H2C2 106.4
C1C C2C H2C2 106.4
H2C1 C2C H2C2 106.4
C2C C3C C4C 124.7(16)
C2C C3C H3C1 106.2
C4C C3C H3C1 106.2
C2C C3C H3C2 106.2
C4C C3C H3C2 106.2
H3C1 C3C H3C2 106.4
C3C C4C C5C 113(2)
C3C C4C H4C1 109.0
C5C C4C H4C1 109.0
C3C C4C H4C2 109.0
C5C C4C H4C2 109.0
H4C1 C4C H4C2 107.8
C4C C5C C6C 111(2)
C4C C5C H5C1 109.4
C6C C5C H5C1 109.4
C4C C5C H5C2 109.4
C6C C5C H5C2 109.4
H5C1 C5C H5C2 108.0
C5C C6C H6C1 109.5
C5C C6C H6C2 109.5
H6C1 C6C H6C2 109.5
C5C C6C H6C3 109.5
H6C1 C6C H6C3 109.5
H6C2 C6C H6C3 109.5
C1C C7C C8C 126.7(16)
C1C C7C H7C1 105.6
C8C C7C H7C1 105.6
C1C C7C H7C2 105.6
C8C C7C H7C2 105.6
H7C1 C7C H7C2 106.1
C9C C8C C7C 128(2)
C9C C8C H8C1 105.3
C7C C8C H8C1 105.3
C9C C8C H8C2 105.3
C7C C8C H8C2 105.3
H8C1 C8C H8C2 106.0
C8C C9C C10C 115(3)
C8C C9C H9C1 108.6
C10C C9C H9C1 108.6
C8C C9C H9C2 108.6
C10C C9C H9C2 108.6
H9C1 C9C H9C2 107.6
C9C C10C C11C 109(3)
C9C C10C H10E 109.9
C11C C10C H10E 109.9
C9C C10C H10F 109.9
C11C C10C H10F 109.9
H10E C10C H10F 108.3
C10C C11C H11G 109.5
C10C C11C H11H 109.5
H11G C11C H11H 109.5
C10C C11C H11I 109.5
H11G C11C H11I 109.5
H11H C11C H11I 109.5
C2D C1D C7D 127.6(9)
C2D C1D N4 113.7(9)
C7D C1D N4 113.5(8)
C2D C1D H1D 97.5
C7D C1D H1D 97.5
N4 C1D H1D 97.5
C1D C2D C3D 126.8(10)
C1D C2D H2D1 105.6
C3D C2D H2D1 105.6
C1D C2D H2D2 105.6
C3D C2D H2D2 105.6
H2D1 C2D H2D2 106.1
C2D C3D C4D 117.2(11)
C2D C3D H3D1 108.0
C4D C3D H3D1 108.0
C2D C3D H3D2 108.0
C4D C3D H3D2 108.0
H3D1 C3D H3D2 107.2
C5D C4D C3D 124.3(13)
C5D C4D H4D1 106.3
C3D C4D H4D1 106.3
C5D C4D H4D2 106.3
C3D C4D H4D2 106.3
H4D1 C4D H4D2 106.4
C4D C5D C6D 124.4(15)
C4D C5D H5D1 106.2
C6D C5D H5D1 106.2
C4D C5D H5D2 106.2
C6D C5D H5D2 106.2
H5D1 C5D H5D2 106.4
C5D C6D H6D1 109.5
C5D C6D H6D2 109.5
H6D1 C6D H6D2 109.5
C5D C6D H6D3 109.5
H6D1 C6D H6D3 109.5
H6D2 C6D H6D3 109.5
C8D C7D C1D 124.3(9)
C8D C7D H7D1 106.3
C1D C7D H7D1 106.3
C8D C7D H7D2 106.3
C1D C7D H7D2 106.3
H7D1 C7D H7D2 106.4
C7D C8D C9D 117.5(13)
C7D C8D H8D1 107.9
C9D C8D H8D1 107.9
C7D C8D H8D2 107.9
C9D C8D H8D2 107.9
H8D1 C8D H8D2 107.2
C10D C9D C8D 111.2(14)
C10D C9D H9D1 109.4
C8D C9D H9D1 109.4
C10D C9D H9D2 109.4
C8D C9D H9D2 109.4
H9D1 C9D H9D2 108.0
C11D C10D C9D 120.2(18)
C11D C10D H10G 107.3
C9D C10D H10G 107.3
C11D C10D H10H 107.3
C9D C10D H10H 107.3
H10G C10D H10H 106.9
C10D C11D H11J 109.5
C10D C11D H11K 109.5
H11J C11D H11K 109.5
C10D C11D H11L 109.5
H11J C11D H11L 109.5
H11K C11D H11L 109.5
C7E C1E C2E 117.2(15)
C7E C1E N5 116.4(12)
C2E C1E N5 118.2(14)
C7E C1E H1E 99.7
C2E C1E H1E 99.7
N5 C1E H1E 99.7
C3E C2E C1E 115.8(15)
C3E C2E H2E1 108.3
C1E C2E H2E1 108.3
C3E C2E H2E2 108.3
C1E C2E H2E2 108.3
H2E1 C2E H2E2 107.4
C2E C3E C4E 112.4(18)
C2E C3E H3E1 109.1
C4E C3E H3E1 109.1
C2E C3E H3E2 109.1
C4E C3E H3E2 109.1
H3E1 C3E H3E2 107.9
C5E C4E C3E 114(2)
C5E C4E H4E1 108.8
C3E C4E H4E1 108.8
C5E C4E H4E2 108.8
C3E C4E H4E2 108.8
H4E1 C4E H4E2 107.7
C4E C5E C6E 110(3)
C4E C5E H5E1 109.6
C6E C5E H5E1 109.6
C4E C5E H5E2 109.6
C6E C5E H5E2 109.6
H5E1 C5E H5E2 108.1
C5E C6E H6E1 109.5
C5E C6E H6E2 109.5
H6E1 C6E H6E2 109.5
C5E C6E H6E3 109.5
H6E1 C6E H6E3 109.5
H6E2 C6E H6E3 109.5
C1E C7E C8E 118.2(16)
C1E C7E H7E1 107.8
C8E C7E H7E1 107.8
C1E C7E H7E2 107.8
C8E C7E H7E2 107.8
H7E1 C7E H7E2 107.1
C7E C8E C9E 113.6(16)
C7E C8E H8E1 108.9
C9E C8E H8E1 108.9
C7E C8E H8E2 108.9
C9E C8E H8E2 108.9
H8E1 C8E H8E2 107.7
C10E C9E C8E 109.4(18)
C10E C9E H9E1 109.8
C8E C9E H9E1 109.8
C10E C9E H9E2 109.8
C8E C9E H9E2 109.8
H9E1 C9E H9E2 108.2
C9E C10E C11E 118(2)
C9E C10E H10I 107.7
C11E C10E H10I 107.7
C9E C10E H10J 107.7
C11E C10E H10J 107.7
H10I C10E H10J 107.1
C10E C11E H11M 109.5
C10E C11E H11N 109.5
H11M C11E H11N 109.5
C10E C11E H11O 109.5
H11M C11E H11O 109.5
H11N C11E H11O 109.5
C2F C1F C7F 127.4(12)
C2F C1F N6 110.9(9)
C7F C1F N6 106.9(9)
C2F C1F H1F 102.9
C7F C1F H1F 102.9
N6 C1F H1F 102.9
C1F C2F C3F 119.5(10)
C1F C2F H2F1 107.4
C3F C2F H2F1 107.4
C1F C2F H2F2 107.4
C3F C2F H2F2 107.4
H2F1 C2F H2F2 107.0
C4F C3F C2F 118.2(12)
C4F C3F H3F1 107.8
C2F C3F H3F1 107.8
C4F C3F H3F2 107.8
C2F C3F H3F2 107.8
H3F1 C3F H3F2 107.1
C3F C4F C5F 111.1(12)
C3F C4F H4F1 109.4
C5F C4F H4F1 109.4
C3F C4F H4F2 109.4
C5F C4F H4F2 109.4
H4F1 C4F H4F2 108.0
C4F C5F C6F 116.8(17)
C4F C5F H5F1 108.1
C6F C5F H5F1 108.1
C4F C5F H5F2 108.1
C6F C5F H5F2 108.1
H5F1 C5F H5F2 107.3
C5F C6F H6F1 109.5
C5F C6F H6F2 109.5
H6F1 C6F H6F2 109.5
C5F C6F H6F3 109.5
H6F1 C6F H6F3 109.5
H6F2 C6F H6F3 109.5
C1F C7F C8F 116.8(13)
C1F C7F H7F1 108.1
C8F C7F H7F1 108.1
C1F C7F H7F2 108.1
C8F C7F H7F2 108.1
H7F1 C7F H7F2 107.3
C9F C8F C7F 120.1(15)
C9F C8F H8F1 107.3
C7F C8F H8F1 107.3
C9F C8F H8F2 107.3
C7F C8F H8F2 107.3
H8F1 C8F H8F2 106.9
C8F C9F C10F 120.3(19)
C8F C9F H9F1 107.2
C10F C9F H9F1 107.2
C8F C9F H9F2 107.2
C10F C9F H9F2 107.2
H9F1 C9F H9F2 106.9
C9F C10F C11F 111(2)
C9F C10F H10K 109.4
C11F C10F H10K 109.4
C9F C10F H10L 109.4
C11F C10F H10L 109.4
H10K C10F H10L 108.0
C10F C11F H11P 109.5
C10F C11F H11Q 109.5
H11P C11F H11Q 109.5
C10F C11F H11R 109.5
H11P C11F H11R 109.5
H11Q C11F H11R 109.5
C7G C1G C2G 111.5(13)
C7G C1G N7 110.2(10)
C2G C1G N7 113.8(10)
C7G C1G H1G 107.0
C2G C1G H1G 107.0
N7 C1G H1G 107.0
C3G C2G C1G 114.4(13)
C3G C2G H2G1 108.6
C1G C2G H2G1 108.6
C3G C2G H2G2 108.6
C1G C2G H2G2 108.6
H2G1 C2G H2G2 107.6
C2G C3G C4G 109.7(15)
C2G C3G H3G1 109.7
C4G C3G H3G1 109.7
C2G C3G H3G2 109.7
C4G C3G H3G2 109.7
H3G1 C3G H3G2 108.2
C5G C4G C3G 111.3(19)
C5G C4G H4G1 109.4
C3G C4G H4G1 109.4
C5G C4G H4G2 109.4
C3G C4G H4G2 109.4
H4G1 C4G H4G2 108.0
C6G C5G C4G 114(2)
C6G C5G H5G1 108.9
C4G C5G H5G1 108.9
C6G C5G H5G2 108.9
C4G C5G H5G2 108.9
H5G1 C5G H5G2 107.7
C5G C6G H6G1 109.5
C5G C6G H6G2 109.5
H6G1 C6G H6G2 109.5
C5G C6G H6G3 109.5
H6G1 C6G H6G3 109.5
H6G2 C6G H6G3 109.5
C1G C7G C8G 110.7(13)
C1G C7G H7G1 109.5
C8G C7G H7G1 109.5
C1G C7G H7G2 109.5
C8G C7G H7G2 109.5
H7G1 C7G H7G2 108.1
C9G C8G C7G 119.0(14)
C9G C8G H8G1 107.6
C7G C8G H8G1 107.6
C9G C8G H8G2 107.6
C7G C8G H8G2 107.6
H8G1 C8G H8G2 107.0
C8G C9G C10G 113.1(16)
C8G C9G H9G1 109.0
C10G C9G H9G1 109.0
C8G C9G H9G2 109.0
C10G C9G H9G2 109.0
H9G1 C9G H9G2 107.8
C9G C10G C11G 114.0(15)
C9G C10G H10M 108.7
C11G C10G H10M 108.7
C9G C10G H10N 108.7
C11G C10G H10N 108.7
H10M C10G H10N 107.6
C10G C11G H11S 109.5
C10G C11G H11T 109.5
H11S C11G H11T 109.5
C10G C11G H11U 109.5
H11S C11G H11U 109.5
H11T C11G H11U 109.5
N8 C1H C2H 112.7(11)
N8 C1H C7H 112.4(10)
C2H C1H C7H 130.8(11)
N8 C1H H1H 96.7
C2H C1H H1H 96.7
C7H C1H H1H 96.7
C1H C2H C3H 122.2(13)
C1H C2H H2H1 106.8
C3H C2H H2H1 106.8
C1H C2H H2H2 106.8
C3H C2H H2H2 106.8
H2H1 C2H H2H2 106.6
C4H C3H C2H 110.4(18)
C4H C3H H3H1 109.6
C2H C3H H3H1 109.6
C4H C3H H3H2 109.6
C2H C3H H3H2 109.6
H3H1 C3H H3H2 108.1
C3H C4H C5H 122.5(19)
C3H C4H H4H1 106.7
C5H C4H H4H1 106.7
C3H C4H H4H2 106.7
C5H C4H H4H2 106.7
H4H1 C4H H4H2 106.6
C4H C5H C6H 110(2)
C4H C5H H5H1 109.8
C6H C5H H5H1 109.8
C4H C5H H5H2 109.8
C6H C5H H5H2 109.8
H5H1 C5H H5H2 108.2
C5H C6H H6H1 109.5
C5H C6H H6H2 109.5
H6H1 C6H H6H2 109.5
C5H C6H H6H3 109.5
H6H1 C6H H6H3 109.5
H6H2 C6H H6H3 109.5
C8H C7H C1H 117.8(13)
C8H C7H H7H1 107.9
C1H C7H H7H1 107.9
C8H C7H H7H2 107.9
C1H C7H H7H2 107.9
H7H1 C7H H7H2 107.2
C7H C8H C9H 117.2(14)
C7H C8H H8H1 108.0
C9H C8H H8H1 108.0
C7H C8H H8H2 108.0
C9H C8H H8H2 108.0
H8H1 C8H H8H2 107.3
C10H C9H C8H 113.9(15)
C10H C9H H9H1 108.8
C8H C9H H9H1 108.8
C10H C9H H9H2 108.8
C8H C9H H9H2 108.8
H9H1 C9H H9H2 107.7
C11H C10H C9H 110(2)
C11H C10H H10O 109.7
C9H C10H H10O 109.7
C11H C10H H10P 109.7
C9H C10H H10P 109.7
H10O C10H H10P 108.2
C10H C11H H11V 109.5
C10H C11H H11W 109.5
H11V C11H H11W 109.5
C10H C11H H11$ 109.5
H11V C11H H11$ 109.5
H11W C11H H11$ 109.5

loop_
_geom_bond_atom_site_label_1
_geom_bond_atom_site_label_2
_geom_bond_distance
Cl1 C1 1.739(8)
Cl2 C1 1.760(8)
Cl3 C1 1.724(9)
Cl4 C2 1.672(16)
Cl5 C2 1.72(2)
Cl6 C2 1.720(15)
Cl7 C3 1.69(2)
Cl8 C3 1.67(2)
Cl9 C3 1.75(2)
N1 C72 1.402(10)
N1 C1A 1.408(10)
N1 C34 1.445(11)
N2 C73 1.392(10)
N2 C71 1.422(10)
N2 C1B 1.468(11)
N3 C92 1.344(13)
N3 C102 1.459(15)
N3 C1C 1.472(15)
N4 C86 1.405(12)
N4 C63 1.426(11)
N4 C1D 1.478(11)
N5 C101 1.303(12)
N5 C100 1.451(13)
N5 C1E 1.559(15)
N6 C95 1.413(11)
N6 C94 1.426(9)
N6 C1F 1.520(12)
N7 C99 1.377(14)
N7 C82 1.471(15)
N7 C1G 1.554(13)
N8 C44 1.400(8)
N8 C61 1.417(9)
N8 C1H 1.423(10)
O1 C34 1.215(8)
O2 C72 1.199(10)
O3 C73 1.236(9)
O4 C71 1.236(8)
O5 C92 1.247(12)
O6 C102 1.234(12)
O7 C86 1.235(10)
O8 C63 1.202(10)
O9 C101 1.218(10)
O10 C100 1.223(11)
O11 C95 1.211(9)
O12 C94 1.221(9)
O13 C82 1.177(12)
O14 C99 1.259(14)
O15 C44 1.216(8)
O16 C61 1.224(8)
C1 H1 0.9800
C2 H2 0.9800
C3 H3 0.9800
C5 C37 1.359(8)
C5 C6 1.384(8)
C5 C11 1.404(9)
C6 C21 1.395(8)
C6 C45 1.543(8)
C7 C22 1.352(9)
C7 C8 1.386(8)
C7 C18 1.416(9)
C8 C9 1.389(9)
C8 C38 1.454(9)
C9 C23 1.391(10)
C9 C24 1.418(9)
C10 C58 1.380(8)
C10 C17 1.400(8)
C10 C13 1.435(8)
C11 C49 1.381(9)
C11 C48 1.394(9)
C12 C18 1.348(8)
C12 C51 1.421(9)
C12 C45 1.533(9)
C13 C14 1.372(8)
C13 C44 1.481(9)
C14 C16 1.420(9)
C14 H14 0.9300
C15 C31 1.397(8)
C15 C18 1.406(9)
C15 C28 1.410(8)
C16 C30 1.357(9)
C16 C41 1.536(8)
C17 C30 1.378(8)
C17 C26 1.433(8)
C19 C56 1.367(9)
C19 C35 1.378(9)
C19 C30 1.413(9)
C20 C21 1.401(9)
C20 C39 1.440(10)
C20 C63 1.463(11)
C21 H21 0.9300
C22 C29 1.425(9)
C22 C45 1.545(8)
C23 C29 1.417(9)
C23 C72 1.490(11)
C24 C59 1.378(10)
C24 C34 1.470(11)
C25 C32 1.348(8)
C25 C60 1.402(9)
C25 C41 1.557(9)
C26 C47 1.388(8)
C26 C46 1.510(9)
C27 C55 1.393(10)
C27 C62 1.412(10)
C27 H27 0.9300
C28 C62 1.390(9)
C28 C38 1.488(9)
C29 H29 0.9300
C31 C55 1.395(9)
C31 C52 1.440(9)
C32 C40 1.374(9)
C32 C54 1.412(9)
C33 C54 1.360(9)
C33 C67 1.372(10)
C33 C41 1.564(9)
C35 C64 1.425(10)
C35 C41 1.565(10)
C36 C42 1.412(10)
C36 C79 1.431(10)
C36 C43 1.432(10)
C37 C39 1.378(9)
C37 C57 1.460(9)
C38 C75 1.369(8)
C39 C88 1.419(10)
C40 C50 1.375(10)
C40 C42 1.460(10)
C42 C80 1.424(11)
C43 C54 1.394(9)
C43 C77 1.399(11)
C45 C49 1.560(8)
C46 C93 1.368(10)
C46 C56 1.417(9)
C47 C65 1.381(9)
C47 H47 0.9300
C48 C87 1.378(9)
C48 C68 1.424(9)
C49 C83 1.390(9)
C50 C76 1.420(10)
C50 C74 1.423(9)
C51 C52 1.388(9)
C51 H51 0.9300
C52 C71 1.454(10)
C53 C83 1.394(10)
C53 C87 1.423(10)
C53 C92 1.500(12)
C55 C73 1.448(11)
C56 C66 1.414(10)
C57 C69 1.359(10)
C57 C68 1.480(10)
C58 C65 1.376(9)
C58 C61 1.500(10)
C59 C75 1.403(10)
C59 H59 0.9300
C60 C74 1.415(9)
C60 H60 0.9300
C62 H62 0.9300
C64 C70 1.364(11)
C64 H64 0.9300
C65 H65 0.9300
C66 C96 1.383(11)
C66 C70 1.442(11)
C67 C81 1.404(10)
C67 H67 0.9300
C68 C91 1.401(10)
C69 C78 1.398(12)
C69 H69 0.9300
C70 C82 1.514(12)
C74 C94 1.430(10)
C75 H75 0.9300
C76 C90 1.393(11)
C76 C95 1.450(11)
C77 C85 1.396(11)
C77 C81 1.446(11)
C78 C88 1.391(11)
C78 H78 0.9300
C79 C84 1.363(12)
C79 H79 0.9300
C80 C90 1.372(11)
C80 H80 0.9300
C81 C100 1.450(13)
C83 H83 0.9300
C84 C85 1.396(12)
C84 H84 0.9300
C85 C101 1.492(13)
C86 C88 1.456(12)
C87 C98 1.391(10)
C89 C93 1.387(11)
C89 C96 1.440(12)
C89 H89 0.9300
C90 H90 0.9300
C91 C97 1.350(12)
C91 H91 0.9300
C93 H93 0.9300
C96 C99 1.438(13)
C97 C98 1.435(12)
C97 H97 0.9300
C98 C102 1.419(14)
C1A C7A 1.458(16)
C1A C2A 1.479(15)
C1A H1A 0.9800
C2A C3A 1.441(16)
C2A H2A1 0.9700
C2A H2A2 0.9700
C3A C4A 1.480(15)
C3A H3A1 0.9700
C3A H3A2 0.9700
C4A C5A 1.50(2)
C4A H4A1 0.9700
C4A H4A2 0.9700
C5A C6A 1.52(2)
C5A H5A1 0.9700
C5A H5A2 0.9700
C6A H6A1 0.9600
C6A H6A2 0.9600
C6A H6A3 0.9600
C7A C8A 1.484(18)
C7A H7A1 0.9700
C7A H7A2 0.9700
C8A C9A 1.42(2)
C8A H8A1 0.9700
C8A H8A2 0.9700
C9A C10A 1.46(2)
C9A H9A1 0.9700
C9A H9A2 0.9700
C10A C11A 1.498(18)
C10A H10A 0.9700
C10A H10B 0.9700
C11A H11A 0.9600
C11A H11B 0.9600
C11A H11C 0.9600
C1B C2B 1.484(15)
C1B C7B 1.500(15)
C1B H1B 0.9800
C2B C3B 1.441(17)
C2B H2B1 0.9700
C2B H2B2 0.9700
C3B C4B 1.498(18)
C3B H3B1 0.9700
C3B H3B2 0.9700
C4B C5B 1.50(2)
C4B H4B1 0.9700
C4B H4B2 0.9700
C5B C6B 1.55(3)
C5B H5B1 0.9700
C5B H5B2 0.9700
C6B H6B1 0.9600
C6B H6B2 0.9600
C6B H6B3 0.9600
C7B C8B 1.470(17)
C7B H7B1 0.9700
C7B H7B2 0.9700
C8B C9B 1.48(2)
C8B H8B1 0.9700
C8B H8B2 0.9700
C9B C10B 1.52(3)
C9B H9B1 0.9700
C9B H9B2 0.9700
C10B C11B 1.50(3)
C10B H10C 0.9700
C10B H10D 0.9700
C11B H11D 0.9600
C11B H11E 0.9600
C11B H11F 0.9600
C1C C7C 1.47(3)
C1C C2C 1.50(2)
C1C H1C 0.9800
C2C C3C 1.48(2)
C2C H2C1 0.9700
C2C H2C2 0.9700
C3C C4C 1.51(3)
C3C H3C1 0.9700
C3C H3C2 0.9700
C4C C5C 1.53(3)
C4C H4C1 0.9700
C4C H4C2 0.9700
C5C C6C 1.55(4)
C5C H5C1 0.9700
C5C H5C2 0.9700
C6C H6C1 0.9600
C6C H6C2 0.9600
C6C H6C3 0.9600
C7C C8C 1.47(3)
C7C H7C1 0.9700
C7C H7C2 0.9700
C8C C9C 1.47(3)
C8C H8C1 0.9700
C8C H8C2 0.9700
C9C C10C 1.52(3)
C9C H9C1 0.9700
C9C H9C2 0.9700
C10C C11C 1.55(3)
C10C H10E 0.9700
C10C H10F 0.9700
C11C H11G 0.9600
C11C H11H 0.9600
C11C H11I 0.9600
C1D C2D 1.403(14)
C1D C7D 1.474(15)
C1D H1D 0.9800
C2D C3D 1.452(15)
C2D H2D1 0.9700
C2D H2D2 0.9700
C3D C4D 1.478(17)
C3D H3D1 0.9700
C3D H3D2 0.9700
C4D C5D 1.430(19)
C4D H4D1 0.9700
C4D H4D2 0.9700
C5D C6D 1.50(2)
C5D H5D1 0.9700
C5D H5D2 0.9700
C6D H6D1 0.9600
C6D H6D2 0.9600
C6D H6D3 0.9600
C7D C8D 1.460(17)
C7D H7D1 0.9700
C7D H7D2 0.9700
C8D C9D 1.569(18)
C8D H8D1 0.9700
C8D H8D2 0.9700
C9D C10D 1.56(3)
C9D H9D1 0.9700
C9D H9D2 0.9700
C10D C11D 1.47(3)
C10D H10G 0.9700
C10D H10H 0.9700
C11D H11J 0.9600
C11D H11K 0.9600
C11D H11L 0.9600
C1E C7E 1.44(2)
C1E C2E 1.47(2)
C1E H1E 0.9800
C2E C3E 1.43(2)
C2E H2E1 0.9700
C2E H2E2 0.9700
C3E C4E 1.56(3)
C3E H3E1 0.9700
C3E H3E2 0.9700
C4E C5E 1.51(3)
C4E H4E1 0.9700
C4E H4E2 0.9700
C5E C6E 1.55(3)
C5E H5E1 0.9700
C5E H5E2 0.9700
C6E H6E1 0.9600
C6E H6E2 0.9600
C6E H6E3 0.9600
C7E C8E 1.45(2)
C7E H7E1 0.9700
C7E H7E2 0.9700
C8E C9E 1.53(2)
C8E H8E1 0.9700
C8E H8E2 0.9700
C9E C10E 1.52(3)
C9E H9E1 0.9700
C9E H9E2 0.9700
C10E C11E 1.54(3)
C10E H10I 0.9700
C10E H10J 0.9700
C11E H11M 0.9600
C11E H11N 0.9600
C11E H11O 0.9600
C1F C2F 1.458(16)
C1F C7F 1.504(18)
C1F H1F 0.9800
C2F C3F 1.533(18)
C2F H2F1 0.9700
C2F H2F2 0.9700
C3F C4F 1.510(17)
C3F H3F1 0.9700
C3F H3F2 0.9700
C4F C5F 1.52(2)
C4F H4F1 0.9700
C4F H4F2 0.9700
C5F C6F 1.53(3)
C5F H5F1 0.9700
C5F H5F2 0.9700
C6F H6F1 0.9600
C6F H6F2 0.9600
C6F H6F3 0.9600
C7F C8F 1.54(2)
C7F H7F1 0.9700
C7F H7F2 0.9700
C8F C9F 1.47(2)
C8F H8F1 0.9700
C8F H8F2 0.9700
C9F C10F 1.54(3)
C9F H9F1 0.9700
C9F H9F2 0.9700
C10F C11F 1.55(3)
C10F H10K 0.9700
C10F H10L 0.9700
C11F H11P 0.9600
C11F H11Q 0.9600
C11F H11R 0.9600
C1G C7G 1.485(16)
C1G C2G 1.523(19)
C1G H1G 0.9800
C2G C3G 1.50(2)
C2G H2G1 0.9700
C2G H2G2 0.9700
C3G C4G 1.55(2)
C3G H3G1 0.9700
C3G H3G2 0.9700
C4G C5G 1.53(3)
C4G H4G1 0.9700
C4G H4G2 0.9700
C5G C6G 1.49(3)
C5G H5G1 0.9700
C5G H5G2 0.9700
C6G H6G1 0.9600
C6G H6G2 0.9600
C6G H6G3 0.9600
C7G C8G 1.51(2)
C7G H7G1 0.9700
C7G H7G2 0.9700
C8G C9G 1.49(2)
C8G H8G1 0.9700
C8G H8G2 0.9700
C9G C10G 1.51(2)
C9G H9G1 0.9700
C9G H9G2 0.9700
C10G C11G 1.51(3)
C10G H10M 0.9700
C10G H10N 0.9700
C11G H11S 0.9600
C11G H11T 0.9600
C11G H11U 0.9600
C1H C2H 1.44(2)
C1H C7H 1.552(19)
C1H H1H 0.9800
C2H C3H 1.50(2)
C2H H2H1 0.9700
C2H H2H2 0.9700
C3H C4H 1.43(2)
C3H H3H1 0.9700
C3H H3H2 0.9700
C4H C5H 1.43(3)
C4H H4H1 0.9700
C4H H4H2 0.9700
C5H C6H 1.56(3)
C5H H5H1 0.9700
C5H H5H2 0.9700
C6H H6H1 0.9600
C6H H6H2 0.9600
C6H H6H3 0.9600
C7H C8H 1.510(15)
C7H H7H1 0.9700
C7H H7H2 0.9700
C8H C9H 1.53(2)
C8H H8H1 0.9700
C8H H8H2 0.9700
C9H C10H 1.526(19)
C9H H9H1 0.9700
C9H H9H2 0.9700
C10H C11H 1.45(3)
C10H H10O 0.9700
C10H H10P 0.9700
C11H H11V 0.9600
C11H H11W 0.9600
C11H H11$ 0.9600

loop_
_geom_torsion_atom_site_label_1
_geom_torsion_atom_site_label_2
_geom_torsion_atom_site_label_3
_geom_torsion_atom_site_label_4
_geom_torsion
C37 C5 C6 C21 -4.7(9)
C11 C5 C6 C21 -179.8(5)
C37 C5 C6 C45 172.1(6)
C11 C5 C6 C45 -3.0(7)
C22 C7 C8 C9 -0.9(8)
C18 C7 C8 C9 176.4(5)
C22 C7 C8 C38 -177.4(5)
C18 C7 C8 C38 -0.2(8)
C7 C8 C9 C23 1.1(7)
C38 C8 C9 C23 177.5(5)
C7 C8 C9 C24 -179.0(5)
C38 C8 C9 C24 -2.5(8)
C37 C5 C11 C49 -176.1(6)
C6 C5 C11 C49 -0.6(8)
C37 C5 C11 C48 5.3(10)
C6 C5 C11 C48 -179.3(6)
C58 C10 C13 C14 -179.7(6)
C17 C10 C13 C14 -1.7(9)
C58 C10 C13 C44 0.0(9)
C17 C10 C13 C44 178.0(6)
C10 C13 C14 C16 1.2(9)
C44 C13 C14 C16 -178.5(6)
C13 C14 C16 C30 -0.8(8)
C13 C14 C16 C41 172.0(6)
C58 C10 C17 C30 179.8(5)
C13 C10 C17 C30 1.7(8)
C58 C10 C17 C26 3.2(8)
C13 C10 C17 C26 -174.9(5)
C51 C12 C18 C15 -1.1(8)
C45 C12 C18 C15 -179.4(5)
C51 C12 C18 C7 178.0(5)
C45 C12 C18 C7 -0.2(6)
C31 C15 C18 C12 1.3(8)
C28 C15 C18 C12 179.0(5)
C31 C15 C18 C7 -177.8(5)
C28 C15 C18 C7 -0.1(8)
C22 C7 C18 C12 -0.6(7)
C8 C7 C18 C12 -178.2(5)
C22 C7 C18 C15 178.7(5)
C8 C7 C18 C15 1.0(8)
C5 C6 C21 C20 2.3(8)
C45 C6 C21 C20 -173.4(6)
C39 C20 C21 C6 -2.0(9)
C63 C20 C21 C6 175.3(6)
C8 C7 C22 C29 1.5(9)
C18 C7 C22 C29 -176.0(5)
C8 C7 C22 C45 178.6(5)
C18 C7 C22 C45 1.1(6)
C8 C9 C23 C29 -2.1(9)
C24 C9 C23 C29 177.9(5)
C8 C9 C23 C72 179.5(5)
C24 C9 C23 C72 -0.4(9)
C8 C9 C24 C59 1.2(8)
C23 C9 C24 C59 -178.8(5)
C8 C9 C24 C34 177.6(5)
C23 C9 C24 C34 -2.4(8)
C30 C17 C26 C47 -179.4(5)
C10 C17 C26 C47 -2.9(8)
C30 C17 C26 C46 -0.9(8)
C10 C17 C26 C46 175.6(5)
C31 C15 C28 C62 -2.9(8)
C18 C15 C28 C62 179.6(5)
C31 C15 C28 C38 175.9(5)
C18 C15 C28 C38 -1.6(7)
C9 C23 C29 C22 2.6(9)
C72 C23 C29 C22 -179.0(5)
C7 C22 C29 C23 -2.2(8)
C45 C22 C29 C23 -178.3(6)
C14 C16 C30 C17 1.0(9)
C41 C16 C30 C17 -173.5(6)
C14 C16 C30 C19 175.1(5)
C41 C16 C30 C19 0.6(7)
C10 C17 C30 C16 -1.5(9)
C26 C17 C30 C16 175.2(6)
C10 C17 C30 C19 -175.1(5)
C26 C17 C30 C19 1.6(8)
C56 C19 C30 C16 -176.3(6)
C35 C19 C30 C16 1.3(7)
C56 C19 C30 C17 -1.8(9)
C35 C19 C30 C17 175.9(5)
C18 C15 C31 C55 179.2(5)
C28 C15 C31 C55 1.6(8)
C18 C15 C31 C52 -1.5(7)
C28 C15 C31 C52 -179.1(5)
C60 C25 C32 C40 0.6(10)
C41 C25 C32 C40 -178.8(6)
C60 C25 C32 C54 177.2(6)
C41 C25 C32 C54 -2.2(7)
C72 N1 C34 O1 179.8(6)
C1A N1 C34 O1 -4.7(9)
C72 N1 C34 C24 -1.4(9)
C1A N1 C34 C24 174.1(6)
C59 C24 C34 O1 -1.6(9)
C9 C24 C34 O1 -177.9(6)
C59 C24 C34 N1 179.5(5)
C9 C24 C34 N1 3.3(8)
C56 C19 C35 C64 0.4(10)
C30 C19 C35 C64 -177.1(6)
C56 C19 C35 C41 174.9(6)
C30 C19 C35 C41 -2.6(7)
C6 C5 C37 C39 6.3(10)
C11 C5 C37 C39 -179.1(6)
C6 C5 C37 C57 -176.2(6)
C11 C5 C37 C57 -1.6(9)
C7 C8 C38 C75 177.7(5)
C9 C8 C38 C75 1.4(8)
C7 C8 C38 C28 -1.4(7)
C9 C8 C38 C28 -177.7(5)
C62 C28 C38 C75 2.0(9)
C15 C28 C38 C75 -176.7(5)
C62 C28 C38 C8 -179.0(5)
C15 C28 C38 C8 2.3(7)
C5 C37 C39 C88 177.8(6)
C57 C37 C39 C88 0.4(10)
C5 C37 C39 C20 -5.3(9)
C57 C37 C39 C20 177.3(6)
C21 C20 C39 C37 3.6(9)
C63 C20 C39 C37 -173.7(6)
C21 C20 C39 C88 -179.6(6)
C63 C20 C39 C88 3.1(9)
C25 C32 C40 C50 0.2(10)
C54 C32 C40 C50 -176.0(6)
C25 C32 C40 C42 179.6(6)
C54 C32 C40 C42 3.4(9)
C30 C16 C41 C25 114.4(6)
C14 C16 C41 C25 -58.8(9)
C30 C16 C41 C33 -127.9(6)
C14 C16 C41 C33 58.8(9)
C30 C16 C41 C35 -2.0(6)
C14 C16 C41 C35 -175.2(7)
C32 C25 C41 C16 132.2(6)
C60 C25 C41 C16 -47.0(9)
C32 C25 C41 C33 2.3(6)
C60 C25 C41 C33 -176.9(7)
C32 C25 C41 C35 -116.7(5)
C60 C25 C41 C35 64.0(8)
C54 C33 C41 C16 -124.3(6)
C67 C33 C41 C16 57.9(10)
C54 C33 C41 C25 -1.7(6)
C67 C33 C41 C25 -179.5(8)
C54 C33 C41 C35 115.2(6)
C67 C33 C41 C35 -62.6(10)
C19 C35 C41 C16 2.7(6)
C64 C35 C41 C16 175.7(7)
C19 C35 C41 C25 -114.4(5)
C64 C35 C41 C25 58.5(9)
C19 C35 C41 C33 134.3(6)
C64 C35 C41 C33 -52.7(10)
C79 C36 C42 C80 0.6(12)
C43 C36 C42 C80 175.0(7)
C79 C36 C42 C40 -179.7(6)
C43 C36 C42 C40 -5.4(9)
C32 C40 C42 C36 1.0(9)
C50 C40 C42 C36 -179.7(6)
C32 C40 C42 C80 -179.3(6)
C50 C40 C42 C80 0.0(10)
C42 C36 C43 C54 5.6(10)
C79 C36 C43 C54 -179.2(6)
C42 C36 C43 C77 -175.4(7)
C79 C36 C43 C77 -0.2(10)
C61 N8 C44 O15 172.9(7)
C1H N8 C44 O15 0.8(12)
C61 N8 C44 C13 -6.4(11)
C1H N8 C44 C13 -178.6(9)
C14 C13 C44 O15 6.6(10)
C10 C13 C44 O15 -173.1(6)
C14 C13 C44 N8 -174.1(6)
C10 C13 C44 N8 6.3(9)
C18 C12 C45 C6 -123.6(5)
C51 C12 C45 C6 58.6(8)
C18 C12 C45 C22 0.8(5)
C51 C12 C45 C22 -177.0(6)
C18 C12 C45 C49 124.6(5)
C51 C12 C45 C49 -53.2(8)
C5 C6 C45 C12 -111.6(5)
C21 C6 C45 C12 64.4(8)
C5 C6 C45 C22 132.9(6)
C21 C6 C45 C22 -51.1(9)
C5 C6 C45 C49 5.0(6)
C21 C6 C45 C49 -179.0(7)
C7 C22 C45 C12 -1.2(5)
C29 C22 C45 C12 175.2(6)
C7 C22 C45 C6 119.2(5)
C29 C22 C45 C6 -64.4(9)
C7 C22 C45 C49 -120.2(5)
C29 C22 C45 C49 56.1(9)
C47 C26 C46 C93 0.6(10)
C17 C26 C46 C93 -177.7(6)
C47 C26 C46 C56 178.5(6)
C17 C26 C46 C56 0.2(8)
C17 C26 C47 C65 0.8(8)
C46 C26 C47 C65 -177.5(6)
C49 C11 C48 C87 -1.7(10)
C5 C11 C48 C87 176.8(6)
C49 C11 C48 C68 176.1(6)
C5 C11 C48 C68 -5.4(10)
C48 C11 C49 C83 0.2(10)
C5 C11 C49 C83 -178.4(6)
C48 C11 C49 C45 -177.5(6)
C5 C11 C49 C45 3.9(7)
C12 C45 C49 C11 111.9(5)
C6 C45 C49 C11 -5.3(6)
C22 C45 C49 C11 -133.3(6)
C12 C45 C49 C83 -65.1(9)
C6 C45 C49 C83 177.7(7)
C22 C45 C49 C83 49.7(10)
C32 C40 C50 C76 177.1(6)
C42 C40 C50 C76 -2.3(10)
C32 C40 C50 C74 0.4(9)
C42 C40 C50 C74 -179.0(6)
C18 C12 C51 C52 1.3(8)
C45 C12 C51 C52 179.0(5)
C12 C51 C52 C31 -1.7(8)
C12 C51 C52 C71 -178.5(5)
C55 C31 C52 C51 -178.8(5)
C15 C31 C52 C51 1.9(8)
C55 C31 C52 C71 -2.0(8)
C15 C31 C52 C71 178.7(5)
C67 C33 C54 C43 0.0(11)
C41 C33 C54 C43 -178.3(6)
C67 C33 C54 C32 178.9(6)
C41 C33 C54 C32 0.6(7)
C77 C43 C54 C33 -1.8(10)
C36 C43 C54 C33 177.3(6)
C77 C43 C54 C32 179.4(6)
C36 C43 C54 C32 -1.5(10)
C25 C32 C54 C33 1.0(8)
C40 C32 C54 C33 177.8(6)
C25 C32 C54 C43 -180.0(6)
C40 C32 C54 C43 -3.2(9)
C62 C27 C55 C31 -1.3(9)
C62 C27 C55 C73 179.5(6)
C15 C31 C55 C27 0.6(8)
C52 C31 C55 C27 -178.7(5)
C15 C31 C55 C73 179.9(5)
C52 C31 C55 C73 0.6(8)
C35 C19 C56 C66 -1.7(10)
C30 C19 C56 C66 175.5(6)
C35 C19 C56 C46 -176.1(6)
C30 C19 C56 C46 1.1(10)
C93 C46 C56 C19 177.7(6)
C26 C46 C56 C19 -0.3(9)
C93 C46 C56 C66 3.6(10)
C26 C46 C56 C66 -174.5(6)
C5 C37 C57 C69 177.2(6)
C39 C37 C57 C69 -5.5(10)
C5 C37 C57 C68 -1.7(9)
C39 C37 C57 C68 175.7(6)
C17 C10 C58 C65 -1.3(9)
C13 C10 C58 C65 176.7(6)
C17 C10 C58 C61 176.1(6)
C13 C10 C58 C61 -6.0(9)
C9 C24 C59 C75 1.1(9)
C34 C24 C59 C75 -175.3(5)
C32 C25 C60 C74 -1.9(9)
C41 C25 C60 C74 177.2(6)
C44 N8 C61 O16 -178.6(7)
C1H N8 C61 O16 -6.5(12)
C44 N8 C61 C58 0.4(11)
C1H N8 C61 C58 172.6(8)
C65 C58 C61 O16 2.1(11)
C10 C58 C61 O16 -175.2(7)
C65 C58 C61 N8 -176.9(6)
C10 C58 C61 N8 5.8(10)
C15 C28 C62 C27 2.2(8)
C38 C28 C62 C27 -176.6(5)
C55 C27 C62 C28 -0.2(9)
C86 N4 C63 O8 -177.3(8)
C1D N4 C63 O8 -5.8(12)
C86 N4 C63 C20 0.4(11)
C1D N4 C63 C20 171.9(7)
C21 C20 C63 O8 -5.4(11)
C39 C20 C63 O8 172.0(7)
C21 C20 C63 N4 176.9(6)
C39 C20 C63 N4 -5.7(9)
C19 C35 C64 C70 -0.4(10)
C41 C35 C64 C70 -172.8(7)
C10 C58 C65 C47 -0.7(9)
C61 C58 C65 C47 -178.0(6)
C26 C47 C65 C58 1.0(9)
C19 C56 C66 C96 -179.2(7)
C46 C56 C66 C96 -4.7(11)
C19 C56 C66 C70 2.8(10)
C46 C56 C66 C70 177.3(6)
C54 C33 C67 C81 1.5(10)
C41 C33 C67 C81 179.2(7)
C87 C48 C68 C91 -0.5(10)
C11 C48 C68 C91 -178.2(6)
C87 C48 C68 C57 179.7(6)
C11 C48 C68 C57 2.0(9)
C69 C57 C68 C91 2.9(12)
C37 C57 C68 C91 -178.4(7)
C69 C57 C68 C48 -177.3(7)
C37 C57 C68 C48 1.4(9)
C37 C57 C69 C78 7.1(10)
C68 C57 C69 C78 -174.2(7)
C35 C64 C70 C66 1.8(12)
C35 C64 C70 C82 176.1(8)
C96 C66 C70 C64 179.0(8)
C56 C66 C70 C64 -3.0(12)
C96 C66 C70 C82 4.7(13)
C56 C66 C70 C82 -177.3(8)
C73 N2 C71 O4 -178.3(6)
C1B N2 C71 O4 -0.8(10)
C73 N2 C71 C52 2.4(9)
C1B N2 C71 C52 179.9(6)
C51 C52 C71 O4 -1.8(9)
C31 C52 C71 O4 -178.7(6)
C51 C52 C71 N2 177.5(5)
C31 C52 C71 N2 0.6(8)
C1A N1 C72 O2 3.7(12)
C34 N1 C72 O2 179.0(7)
C1A N1 C72 C23 -176.6(7)
C34 N1 C72 C23 -1.4(10)
C9 C23 C72 O2 -178.1(7)
C29 C23 C72 O2 3.5(11)
C9 C23 C72 N1 2.3(10)
C29 C23 C72 N1 -176.2(6)
C71 N2 C73 O3 176.2(6)
C1B N2 C73 O3 -1.3(10)
C71 N2 C73 C55 -3.8(10)
C1B N2 C73 C55 178.7(7)
C27 C55 C73 O3 1.5(10)
C31 C55 C73 O3 -177.7(6)
C27 C55 C73 N2 -178.4(6)
C31 C55 C73 N2 2.4(9)
C25 C60 C74 C50 2.6(9)
C25 C60 C74 C94 -177.9(6)
C40 C50 C74 C60 -1.8(9)
C76 C50 C74 C60 -178.4(6)
C40 C50 C74 C94 178.6(6)
C76 C50 C74 C94 2.1(10)
C8 C38 C75 C59 0.9(8)
C28 C38 C75 C59 179.9(5)
C24 C59 C75 C38 -2.2(9)
C40 C50 C76 C90 1.3(10)
C74 C50 C76 C90 178.0(6)
C40 C50 C76 C95 -178.0(7)
C74 C50 C76 C95 -1.4(10)
C54 C43 C77 C85 -179.0(6)
C36 C43 C77 C85 1.9(11)
C54 C43 C77 C81 2.1(10)
C36 C43 C77 C81 -177.0(7)
C57 C69 C78 C88 -3.9(12)
C42 C36 C79 C84 173.9(7)
C43 C36 C79 C84 -0.7(10)
C36 C42 C80 C90 -177.0(7)
C40 C42 C80 C90 3.3(10)
C33 C67 C81 C77 -1.1(11)
C33 C67 C81 C100 179.4(8)
C85 C77 C81 C67 -179.6(7)
C43 C77 C81 C67 -0.8(11)
C85 C77 C81 C100 -0.1(11)
C43 C77 C81 C100 178.7(7)
C99 N7 C82 O13 176.8(11)
C1G N7 C82 O13 -7.0(17)
C99 N7 C82 C70 0.3(16)
C1G N7 C82 C70 176.6(9)
C64 C70 C82 O13 6.3(15)
C66 C70 C82 O13 -179.0(9)
C64 C70 C82 N7 -177.2(8)
C66 C70 C82 N7 -2.5(13)
C11 C49 C83 C53 1.8(9)
C45 C49 C83 C53 178.5(7)
C87 C53 C83 C49 -2.3(11)
C92 C53 C83 C49 -178.9(8)
C36 C79 C84 C85 -0.1(12)
C43 C77 C85 C84 -2.6(10)
C81 C77 C85 C84 176.3(7)
C43 C77 C85 C101 176.2(7)
C81 C77 C85 C101 -5.0(11)
C79 C84 C85 C77 1.8(11)
C79 C84 C85 C101 -177.0(8)
C63 N4 C86 O7 -175.4(7)
C1D N4 C86 O7 12.7(11)
C63 N4 C86 C88 7.3(11)
C1D N4 C86 C88 -164.6(7)
C11 C48 C87 C98 179.4(7)
C68 C48 C87 C98 1.7(11)
C11 C48 C87 C53 1.1(10)
C68 C48 C87 C53 -176.6(6)
C83 C53 C87 C48 0.8(11)
C92 C53 C87 C48 177.5(7)
C83 C53 C87 C98 -177.4(7)
C92 C53 C87 C98 -0.8(11)
C69 C78 C88 C39 -1.4(11)
C69 C78 C88 C86 180.0(7)
C37 C39 C88 C78 3.0(10)
C20 C39 C88 C78 -173.7(6)
C37 C39 C88 C86 -178.3(6)
C20 C39 C88 C86 4.9(10)
O7 C86 C88 C78 -8.6(12)
N4 C86 C88 C78 168.7(7)
O7 C86 C88 C39 172.9(7)
N4 C86 C88 C39 -9.9(10)
C42 C80 C90 C76 -4.5(13)
C50 C76 C90 C80 1.9(11)
C95 C76 C90 C80 -178.7(8)
C48 C68 C91 C97 -0.5(11)
C57 C68 C91 C97 179.3(8)
C102 N3 C92 O5 179.8(10)
C1C N3 C92 O5 1(2)
C102 N3 C92 C53 2.3(17)
C1C N3 C92 C53 -176.3(13)
C83 C53 C92 O5 0.7(15)
C87 C53 C92 O5 -176.1(9)
C83 C53 C92 N3 178.2(9)
C87 C53 C92 N3 1.4(14)
C56 C46 C93 C89 -2.2(12)
C26 C46 C93 C89 175.7(8)
C96 C89 C93 C46 2.0(14)
C95 N6 C94 O12 -179.6(7)
C1F N6 C94 O12 2.0(11)
C95 N6 C94 C74 0.2(11)
C1F N6 C94 C74 -178.1(8)
C60 C74 C94 O12 -1.2(11)
C50 C74 C94 O12 178.4(7)
C60 C74 C94 N6 179.0(6)
C50 C74 C94 N6 -1.5(10)
C94 N6 C95 O11 -178.3(8)
C1F N6 C95 O11 0.1(12)
C94 N6 C95 C76 0.5(11)
C1F N6 C95 C76 178.8(8)
C90 C76 C95 O11 -0.5(13)
C50 C76 C95 O11 178.9(8)
C90 C76 C95 N6 -179.2(7)
C50 C76 C95 N6 0.1(11)
C56 C66 C96 C99 177.5(9)
C70 C66 C96 C99 -4.6(15)
C56 C66 C96 C89 4.3(13)
C70 C66 C96 C89 -177.8(8)
C93 C89 C96 C66 -3.0(14)
C93 C89 C96 C99 -176.3(10)
C68 C91 C97 C98 0.4(13)
C48 C87 C98 C102 178.1(9)
C53 C87 C98 C102 -3.7(13)
C48 C87 C98 C97 -1.7(11)
C53 C87 C98 C97 176.5(7)
C91 C97 C98 C87 0.7(13)
C91 C97 C98 C102 -179.1(9)
C82 N7 C99 O14 175.6(11)
C1G N7 C99 O14 -0.6(18)
C82 N7 C99 C96 0.0(18)
C1G N7 C99 C96 -176.2(11)
C66 C96 C99 O14 -173.4(11)
C89 C96 C99 O14 -0.4(18)
C66 C96 C99 N7 2.1(16)
C89 C96 C99 N7 175.1(10)
C67 C81 C100 O10 6.2(15)
C77 C81 C100 O10 -173.3(9)
C67 C81 C100 N5 -178.0(8)
C77 C81 C100 N5 2.5(12)
C101 N5 C100 O10 176.2(10)
C1E N5 C100 O10 -2.7(15)
C101 N5 C100 C81 0.6(15)
C1E N5 C100 C81 -178.3(10)
C100 N5 C101 O9 175.9(9)
C1E N5 C101 O9 -5.2(16)
C100 N5 C101 C85 -5.5(14)
C1E N5 C101 C85 173.3(10)
C77 C85 C101 O9 -173.8(8)
C84 C85 C101 O9 5.0(12)
C77 C85 C101 N5 7.7(12)
C84 C85 C101 N5 -173.6(8)
C87 C98 C102 O6 -173.4(10)
C97 C98 C102 O6 6.4(17)
C87 C98 C102 N3 7.0(15)
C97 C98 C102 N3 -173.2(9)
C92 N3 C102 O6 174.0(12)
C1C N3 C102 O6 -7.2(18)
C92 N3 C102 C98 -6.4(16)
C1C N3 C102 C98 172.4(13)
C72 N1 C1A C7A -109.8(11)
C34 N1 C1A C7A 74.6(12)
C72 N1 C1A C2A 95.3(11)
C34 N1 C1A C2A -80.3(11)
N1 C1A C2A C3A -15.3(19)
C7A C1A C2A C3A -169.3(14)
C1A C2A C3A C4A -176.0(13)
C2A C3A C4A C5A -167.7(16)
C3A C4A C5A C6A 177.8(16)
N1 C1A C7A C8A 35.8(18)
C2A C1A C7A C8A -170.3(13)
C1A C7A C8A C9A -161.1(13)
C7A C8A C9A C10A 174.2(15)
C8A C9A C10A C11A -161.5(15)
C73 N2 C1B C2B -112.5(10)
C71 N2 C1B C2B 69.9(11)
C73 N2 C1B C7B 115.8(10)
C71 N2 C1B C7B -61.8(11)
N2 C1B C2B C3B 49.5(14)
C7B C1B C2B C3B -177.6(11)
C1B C2B C3B C4B 179.5(11)
C2B C3B C4B C5B 177.9(15)
C3B C4B C5B C6B 175.7(16)
N2 C1B C7B C8B -43.4(16)
C2B C1B C7B C8B -173.3(12)
C1B C7B C8B C9B 175.1(13)
C7B C8B C9B C10B -172.3(17)
C8B C9B C10B C11B -118(2)
C92 N3 C1C C7C -70.9(19)
C102 N3 C1C C7C 110.3(15)
C92 N3 C1C C2C 72.9(18)
C102 N3 C1C C2C -105.8(14)
C7C C1C C2C C3C -172.8(15)
N3 C1C C2C C3C 49(2)
C1C C2C C3C C4C 173.3(15)
C2C C3C C4C C5C -173.3(17)
C3C C4C C5C C6C -172.7(16)
N3 C1C C7C C8C -28(3)
C2C C1C C7C C8C -167.3(17)
C1C C7C C8C C9C -149(2)
C7C C8C C9C C10C -168(2)
C8C C9C C10C C11C -179(2)
C86 N4 C1D C2D -117.5(11)
C63 N4 C1D C2D 70.2(12)
C86 N4 C1D C7D 85.9(11)
C63 N4 C1D C7D -86.4(11)
C7D C1D C2D C3D 177.7(12)
N4 C1D C2D C3D 25.0(18)
C1D C2D C3D C4D -172.9(14)
C2D C3D C4D C5D -169.6(16)
C3D C4D C5D C6D 171.7(17)
C2D C1D C7D C8D 171.4(13)
N4 C1D C7D C8D -35.9(16)
C1D C7D C8D C9D 169.9(13)
C7D C8D C9D C10D -171.0(14)
C8D C9D C10D C11D 171(2)
C101 N5 C1E C7E 113.1(14)
C100 N5 C1E C7E -68.0(16)
C101 N5 C1E C2E -99.4(15)
C100 N5 C1E C2E 79.6(15)
C7E C1E C2E C3E -162.9(15)
N5 C1E C2E C3E 49.7(19)
C1E C2E C3E C4E -170.6(15)
C2E C3E C4E C5E -156(2)
C3E C4E C5E C6E -169(2)
C2E C1E C7E C8E 178.2(14)
N5 C1E C7E C8E -34(2)
C1E C7E C8E C9E -161.0(16)
C7E C8E C9E C10E -78(2)
C8E C9E C10E C11E -167.4(19)
C95 N6 C1F C2F -105.1(10)
C94 N6 C1F C2F 73.4(12)
C95 N6 C1F C7F 112.2(10)
C94 N6 C1F C7F -69.3(11)
C7F C1F C2F C3F -177.2(11)
N6 C1F C2F C3F 49.7(14)
C1F C2F C3F C4F 173.3(10)
C2F C3F C4F C5F -175.9(12)
C3F C4F C5F C6F 175.0(14)
C2F C1F C7F C8F 174.0(11)
N6 C1F C7F C8F -51.5(13)
C1F C7F C8F C9F -178.4(15)
C7F C8F C9F C10F -174.6(18)
C8F C9F C10F C11F 167(2)
C99 N7 C1G C7G -58.3(17)
C82 N7 C1G C7G 125.1(13)
C99 N7 C1G C2G 67.7(13)
C82 N7 C1G C2G -108.8(13)
C7G C1G C2G C3G -178.0(12)
N7 C1G C2G C3G 56.6(15)
C1G C2G C3G C4G 174.2(12)
C2G C3G C4G C5G 178.9(16)
C3G C4G C5G C6G -179(2)
C2G C1G C7G C8G 177.3(10)
N7 C1G C7G C8G -55.4(15)
C1G C7G C8G C9G -59.7(14)
C7G C8G C9G C10G -177.0(11)
C8G C9G C10G C11G 176.8(11)
C44 N8 C1H C2H -112.5(11)
C61 N8 C1H C2H 75.0(13)
C44 N8 C1H C7H 87.7(11)
C61 N8 C1H C7H -84.8(10)
N8 C1H C2H C3H 43.9(18)
C7H C1H C2H C3H -161.0(13)
C1H C2H C3H C4H -173.2(13)
C2H C3H C4H C5H 154(2)
C3H C4H C5H C6H 162.6(18)
N8 C1H C7H C8H 178.2(9)
C2H C1H C7H C8H 23(2)
C1H C7H C8H C9H 166.9(12)
C7H C8H C9H C10H 169.9(13)
C8H C9H C10H C11H 157.6(19)

loop_
_platon_squeeze_void_nr
_platon_squeeze_void_average_x
_platon_squeeze_void_average_y
_platon_squeeze_void_average_z
_platon_squeeze_void_volume
_platon_squeeze_void_count_electrons
1 0.000 0.252 0.250 670.8 113.6
2 0.000 0.703 0.250 359.1 49.7
3 0.000 0.748 0.750 671.3 113.6
4 0.000 0.297 0.750 358.6 50.1
5 0.176 0.516 0.207 18.1 2.1
6 0.176 0.484 0.707 18.1 1.7
7 0.191 0.809 0.183 13.3 1.9
8 0.191 0.191 0.683 13.3 2.3
9 0.309 0.309 0.317 13.3 1.8
10 0.309 0.691 0.817 13.3 2.3
11 0.324 0.016 0.293 18.1 1.8
12 0.324 -0.016 0.793 18.1 1.6
13 0.500 0.752 0.250 670.9 113.6
14 0.500 0.248 0.750 671.4 113.6
15 0.500 0.203 0.250 359.1 49.7
16 0.500 0.797 0.750 358.6 50.1
17 0.676 0.016 0.207 18.1 2.1
18 0.676 0.984 0.707 18.1 1.7
19 0.691 0.309 0.183 13.3 1.9
20 0.691 0.691 0.683 13.3 2.3
21 0.809 0.809 0.317 13.3 1.8
22 0.809 0.191 0.817 13.3 2.3
23 0.824 0.516 0.293 18.1 1.8
24 0.824 0.484 0.793 18.1 1.6
